data_4105351
loop_
_publ_author_name
'Vincent N. G. Lindsay'
'Wei Lin'
'Andr\'e B. Charette'

_publ_contact_author_address
;
      Universit\'e de Montr\'eal
      D\'epartement de Chimie
      C.P. 6128, Succ. Centre-ville
      Montr\'eal, Qu\'ebec
      Canada, H3C 3J7
;
_publ_contact_author_email andre.charette@umontreal.ca
_publ_contact_author_fax '+1 514 343 5900'
_publ_contact_author_name 'Dr Andr\'e B. Charette'
_publ_contact_author_phone '+1 514 343 6283'
_publ_section_title
;
 Experimental Evidence for the All-Up Reactive Conformation of Chiral
 Rhodium(II) Carboxylate Catalysts: Enantioselective Synthesis of
 cis-Cyclopropane \a-Amino Acids
;
_journal_name_full 'Journal of the American Chemical Society'
_journal_page_first 16383
_journal_page_last 16385
_journal_paper_doi 10.1021/ja9044955
_journal_volume 131
_journal_year 2009
_chemical_absolute_configuration rmad
_chemical_formula_moiety 'C60 H64 N4 O20 Rh2'
_chemical_formula_sum 'C60 H64 N4 O20 Rh2'
_chemical_formula_weight 1366.97
_chemical_name_systematic
; 
 ? 
;
_space_group_IT_number 4
_symmetry_cell_setting monoclinic
_symmetry_space_group_name_Hall 'P 2yb'
_symmetry_space_group_name_H-M 'P 1 21 1'
_atom_sites_solution_hydrogens geom
_atom_sites_solution_primary direct
_atom_sites_solution_secondary difmap
_audit_creation_method SHELXL-97
_cell_angle_alpha 90.00
_cell_angle_beta 92.792(3)
_cell_angle_gamma 90.00
_cell_formula_units_Z 4
_cell_length_a 16.0549(19)
_cell_length_b 21.667(3)
_cell_length_c 18.052(2)
_cell_measurement_reflns_used 14691
_cell_measurement_temperature 200(2)
_cell_measurement_theta_max 23.5
_cell_measurement_theta_min 2.2
_cell_volume 6272.1(13)
_computing_cell_refinement 'SAINT V7.34A (Bruker AXS, 2006)'
_computing_data_collection 'APEX2 v2.4-0 (Bruker AXS, 2007)'
_computing_data_reduction 'SAINT V7.34A (Bruker AXS, 2006)'
_computing_molecular_graphics 'SHELXTL v6.12 (Bruker AXS, 2001)'
_computing_publication_material 'UdMX (Maris, 2004)'
_computing_structure_refinement 'SHELXL97 (Sheldrick, 2008)'
_computing_structure_solution 'SHELXS97 (Sheldrick, 2008)'
_diffrn_ambient_temperature 200
_diffrn_detector_area_resol_mean 8.3
_diffrn_measured_fraction_theta_full 0.985
_diffrn_measured_fraction_theta_max 0.985
_diffrn_measurement_device_type 'Bruker APEX II'
_diffrn_measurement_method \w
_diffrn_radiation_monochromator Graphite
_diffrn_radiation_source 'X-ray sealed tube'
_diffrn_radiation_type MoK\a
_diffrn_radiation_wavelength 0.71073
_diffrn_reflns_av_R_equivalents 0.07
_diffrn_reflns_av_sigmaI/netI 0.0661
_diffrn_reflns_limit_h_max 18
_diffrn_reflns_limit_h_min -18
_diffrn_reflns_limit_k_max 24
_diffrn_reflns_limit_k_min -24
_diffrn_reflns_limit_l_max 20
_diffrn_reflns_limit_l_min -20
_diffrn_reflns_number 94491
_diffrn_reflns_theta_full 23.82
_diffrn_reflns_theta_max 23.82
_diffrn_reflns_theta_min 1.13
_diffrn_standards_decay_% 5.4
_diffrn_standards_interval_time 900
_diffrn_standards_number 1802
_exptl_absorpt_coefficient_mu 0.602
_exptl_absorpt_correction_T_max 0.81
_exptl_absorpt_correction_T_min 0.73
_exptl_absorpt_correction_type multi-scan
_exptl_absorpt_process_details 'Twinabs (Sheldrick, 1996)'
_exptl_crystal_colour 'dark green'
_exptl_crystal_density_diffrn 1.448
_exptl_crystal_description block
_exptl_crystal_F_000 2808
_exptl_crystal_size_max 0.16
_exptl_crystal_size_mid 0.08
_exptl_crystal_size_min 0.06
_refine_diff_density_max 0.741
_refine_diff_density_min -0.538
_refine_diff_density_rms 0.090
_refine_ls_abs_structure_details 'Flack H D (1983), 12456 Friedel pairs'
_refine_ls_abs_structure_Flack -0.01(3)
_refine_ls_extinction_method none
_refine_ls_goodness_of_fit_ref 1.043
_refine_ls_hydrogen_treatment constr
_refine_ls_matrix_type full
_refine_ls_number_parameters 1454
_refine_ls_number_reflns 22391
_refine_ls_number_restraints 66
_refine_ls_restrained_S_all 1.044
_refine_ls_R_factor_all 0.0644
_refine_ls_R_factor_gt 0.0510
_refine_ls_shift/su_max 0.001
_refine_ls_shift/su_mean 0.000
_refine_ls_structure_factor_coef Fsqd
_refine_ls_weighting_details 'calc w=1/[\s^2^(Fo^2^)+(0.0926P)^2^] where P=(Fo^2^+2Fc^2^)/3'
_refine_ls_weighting_scheme calc
_refine_ls_wR_factor_gt 0.1352
_refine_ls_wR_factor_ref 0.1432
_reflns_number_gt 19101
_reflns_number_total 22391
_reflns_threshold_expression >2sigma(I)
_cod_data_source_file ja9044955_si_005.cif
_cod_data_source_block cha177
_cod_original_cell_volume 6272.3(13)
_cod_original_sg_symbol_H-M 'P 21'
_cod_database_code 4105351

loop_
_symmetry_equiv_pos_as_xyz
'x, y, z'
'-x, y+1/2, -z'

loop_
_atom_site_label
_atom_site_type_symbol
_atom_site_fract_x
_atom_site_fract_y
_atom_site_fract_z
_atom_site_U_iso_or_equiv
_atom_site_adp_type
_atom_site_occupancy
_atom_site_symmetry_multiplicity
_atom_site_calc_flag
_atom_site_refinement_flags
Rh1 Rh 0.22631(6) 0.9578(2) -0.01155(5) 0.0280(2) Uani 1 1 d .
Rh2 Rh 0.27503(6) 0.8854(2) 0.08001(4) 0.0305(2) Uani 1 1 d .
O11 O 0.1216(5) 0.9053(4) -0.0259(4) 0.0353(18) Uani 1 1 d .
O12 O 0.1657(5) 0.8375(4) 0.0638(5) 0.038(2) Uani 1 1 d .
O13 O 0.1107(5) 0.7746(4) -0.1151(5) 0.049(2) Uani 1 1 d .
O20 O -0.1270(5) 0.8766(5) -0.0584(5) 0.060(3) Uani 1 1 d .
N12 N -0.0017(5) 0.8260(5) -0.0684(5) 0.037(2) Uani 1 1 d .
C11 C 0.1115(8) 0.8595(6) 0.0152(7) 0.039(3) Uani 1 1 d .
C12 C 0.0272(7) 0.8266(6) 0.0088(6) 0.038(3) Uani 1 1 d .
H12 H -0.0126 0.8536 0.0348 0.045 Uiso 1 1 calc R
C13 C 0.0408(8) 0.7976(6) -0.1244(7) 0.042(3) Uani 1 1 d .
C14 C -0.0124(7) 0.8044(6) -0.1940(7) 0.042(3) Uani 1 1 d .
C15 C 0.0047(9) 0.7875(7) -0.2636(7) 0.057(4) Uani 1 1 d .
H15 H 0.0547 0.7669 -0.2749 0.069 Uiso 1 1 calc R
C16 C -0.0585(11) 0.8031(8) -0.3193(8) 0.073(5) Uani 1 1 d .
H16 H -0.0528 0.7890 -0.3686 0.087 Uiso 1 1 calc R
C17 C -0.1264(10) 0.8374(8) -0.3037(9) 0.073(5) Uani 1 1 d .
H17 H -0.1637 0.8507 -0.3429 0.088 Uiso 1 1 calc R
C18 C -0.1420(8) 0.8537(6) -0.2298(9) 0.061(4) Uani 1 1 d .
H18 H -0.1913 0.8751 -0.2182 0.073 Uiso 1 1 calc R
C19 C -0.0832(8) 0.8374(6) -0.1751(7) 0.043(3) Uani 1 1 d .
C20 C -0.0779(7) 0.8503(5) -0.0957(8) 0.040(3) Uani 1 1 d .
C121 C 0.0240(8) 0.7636(6) 0.0470(7) 0.051(4) Uani 1 1 d .
H121 H 0.0747 0.7396 0.0349 0.062 Uiso 1 1 calc R
C122 C 0.0221(9) 0.7697(8) 0.1286(7) 0.066(4) Uani 1 1 d .
H12A H -0.0296 0.7902 0.1414 0.099 Uiso 1 1 calc R
H12B H 0.0700 0.7943 0.1471 0.099 Uiso 1 1 calc R
H12C H 0.0248 0.7286 0.1513 0.099 Uiso 1 1 calc R
C123 C -0.0533(9) 0.7279(8) 0.0189(9) 0.079(5) Uani 1 1 d .
H12D H -0.1035 0.7505 0.0317 0.118 Uiso 1 1 calc R
H12E H -0.0533 0.6870 0.0420 0.118 Uiso 1 1 calc R
H12F H -0.0527 0.7234 -0.0351 0.118 Uiso 1 1 calc R
O21 O 0.3320(5) 1.0064(4) 0.0079(4) 0.0342(19) Uani 1 1 d .
O22 O 0.3784(5) 0.9375(4) 0.0951(4) 0.0326(19) Uani 1 1 d .
O23 O 0.5279(5) 1.1252(5) -0.0170(5) 0.050(2) Uani 1 1 d .
O30 O 0.3211(5) 1.0857(4) 0.1424(5) 0.047(2) Uani 1 1 d .
N22 N 0.4347(6) 1.0916(5) 0.0674(5) 0.039(2) Uani 1 1 d .
C21 C 0.3860(7) 0.9849(7) 0.0599(6) 0.038(3) Uani 1 1 d .
C22 C 0.4617(7) 1.0262(6) 0.0712(7) 0.037(3) Uani 1 1 d .
H22 H 0.4964 1.0193 0.0275 0.044 Uiso 1 1 calc R
C23 C 0.4664(8) 1.1336(6) 0.0193(7) 0.044(3) Uani 1 1 d .
C24 C 0.4093(8) 1.1891(6) 0.0198(7) 0.042(3) Uani 1 1 d .
C25 C 0.4145(9) 1.2438(6) -0.0163(7) 0.054(4) Uani 1 1 d .
H25 H 0.4592 1.2523 -0.0474 0.065 Uiso 1 1 calc R
C26 C 0.3528(9) 1.2868(7) -0.0061(9) 0.065(4) Uani 1 1 d .
H26 H 0.3512 1.3241 -0.0339 0.078 Uiso 1 1 calc R
C27 C 0.2937(10) 1.2754(6) 0.0446(10) 0.075(5) Uani 1 1 d .
H27 H 0.2552 1.3072 0.0549 0.090 Uiso 1 1 calc R
C28 C 0.2876(8) 1.2204(7) 0.0808(8) 0.057(3) Uani 1 1 d .
H28 H 0.2436 1.2126 0.1129 0.069 Uiso 1 1 calc R
C29 C 0.3474(7) 1.1768(6) 0.0689(8) 0.047(3) Uani 1 1 d .
C30 C 0.3631(7) 1.1135(6) 0.0987(7) 0.041(3) Uani 1 1 d .
C221 C 0.5163(8) 1.0092(6) 0.1391(7) 0.050(3) Uani 1 1 d .
H221 H 0.5263 0.9637 0.1370 0.060 Uiso 1 1 calc R
C222 C 0.4796(10) 1.0230(8) 0.2137(7) 0.080(5) Uani 1 1 d .
H22A H 0.5174 1.0076 0.2538 0.120 Uiso 1 1 calc R
H22B H 0.4253 1.0027 0.2161 0.120 Uiso 1 1 calc R
H22C H 0.4726 1.0677 0.2191 0.120 Uiso 1 1 calc R
C223 C 0.6028(8) 1.0416(8) 0.1358(9) 0.082(6) Uani 1 1 d .
H22D H 0.6271 1.0323 0.0882 0.123 Uiso 1 1 calc R
H22E H 0.6401 1.0265 0.1764 0.123 Uiso 1 1 calc R
H22F H 0.5957 1.0863 0.1406 0.123 Uiso 1 1 calc R
O31 O 0.1731(5) 1.0059(4) 0.0702(4) 0.0328(19) Uani 1 1 d .
O32 O 0.2223(5) 0.9398(4) 0.1562(4) 0.0382(19) Uani 1 1 d .
O33 O 0.0531(6) 1.1433(4) 0.1690(5) 0.060(3) Uani 1 1 d .
O40 O 0.0207(6) 0.9355(5) 0.1369(5) 0.058(3) Uani 1 1 d .
N32 N 0.0544(7) 1.0365(5) 0.1652(6) 0.046(3) Uani 1 1 d .
C31 C 0.1833(7) 0.9863(6) 0.1365(6) 0.040(3) Uani 1 1 d .
C32 C 0.1382(8) 1.0248(6) 0.1927(7) 0.044(3) Uani 1 1 d .
H32 H 0.1666 1.0658 0.1942 0.053 Uiso 1 1 calc R
C33 C 0.0208(9) 1.0948(6) 0.1506(7) 0.048(3) Uani 1 1 d .
C34 C -0.0625(8) 1.0848(6) 0.1082(8) 0.052(4) Uani 1 1 d .
C35 C -0.1180(10) 1.1263(6) 0.0795(9) 0.072(5) Uani 1 1 d .
H35 H -0.1120 1.1695 0.0869 0.086 Uiso 1 1 calc R
C36 C -0.1874(10) 1.0994(8) 0.0366(11) 0.092(6) Uani 1 1 d .
H36 H -0.2306 1.1259 0.0178 0.110 Uiso 1 1 calc R
C37 C -0.1936(9) 1.0389(8) 0.0221(10) 0.080(5) Uani 1 1 d .
H37 H -0.2376 1.0237 -0.0100 0.095 Uiso 1 1 calc R
C38 C -0.1352(8) 0.9982(7) 0.0545(9) 0.069(4) Uani 1 1 d .
H38 H -0.1409 0.9549 0.0474 0.083 Uiso 1 1 calc R
C39 C -0.0678(8) 1.0222(6) 0.0977(8) 0.050(3) Uani 1 1 d .
C40 C 0.0050(8) 0.9892(7) 0.1345(7) 0.049(3) Uani 1 1 d .
C321 C 0.1458(9) 0.9998(6) 0.2731(7) 0.053(3) Uani 1 1 d .
H321 H 0.1304 0.9550 0.2715 0.063 Uiso 1 1 calc R
C322 C 0.2349(11) 1.0048(7) 0.3059(8) 0.082(5) Uani 1 1 d .
H32A H 0.2707 0.9758 0.2806 0.123 Uiso 1 1 calc R
H32B H 0.2358 0.9948 0.3589 0.123 Uiso 1 1 calc R
H32C H 0.2554 1.0469 0.2994 0.123 Uiso 1 1 calc R
C323 C 0.0864(10) 1.0323(9) 0.3237(8) 0.084(5) Uani 1 1 d .
H32D H 0.0287 1.0246 0.3060 0.126 Uiso 1 1 calc R
H32E H 0.0974 1.0768 0.3233 0.126 Uiso 1 1 calc R
H32F H 0.0950 1.0165 0.3744 0.126 Uiso 1 1 calc R
O41 O 0.2849(4) 0.9059(4) -0.0874(4) 0.0318(17) Uani 1 1 d .
O42 O 0.3250(5) 0.8352(4) -0.0017(4) 0.0340(19) Uani 1 1 d .
O43 O 0.4972(5) 0.8886(5) -0.0283(4) 0.051(2) Uani 1 1 d .
O50 O 0.4206(6) 0.8601(5) -0.2731(5) 0.057(3) Uani 1 1 d .
N42 N 0.4423(6) 0.8653(5) -0.1454(5) 0.037(2) Uani 1 1 d .
C41 C 0.3233(7) 0.8585(5) -0.0663(6) 0.032(3) Uani 1 1 d .
C42 C 0.3706(7) 0.8250(6) -0.1268(6) 0.036(3) Uani 1 1 d .
H42 H 0.3322 0.8225 -0.1720 0.043 Uiso 1 1 calc R
C43 C 0.5023(7) 0.8888(6) -0.0942(6) 0.038(3) Uani 1 1 d .
C44 C 0.5661(7) 0.9173(6) -0.1398(6) 0.035(3) Uani 1 1 d .
C45 C 0.6401(8) 0.9460(8) -0.1169(8) 0.071(5) Uani 1 1 d .
H45 H 0.6561 0.9517 -0.0660 0.086 Uiso 1 1 calc R
C46 C 0.6890(8) 0.9660(7) -0.1735(9) 0.069(4) Uani 1 1 d .
H46 H 0.7409 0.9852 -0.1606 0.083 Uiso 1 1 calc R
C47 C 0.6664(9) 0.9596(8) -0.2457(9) 0.070(4) Uani 1 1 d .
H47 H 0.7015 0.9757 -0.2819 0.084 Uiso 1 1 calc R
C48 C 0.5923(9) 0.9295(6) -0.2689(8) 0.054(4) Uani 1 1 d .
H48 H 0.5777 0.9230 -0.3199 0.065 Uiso 1 1 calc R
C49 C 0.5414(7) 0.9099(6) -0.2136(6) 0.040(3) Uani 1 1 d .
C50 C 0.4612(8) 0.8753(6) -0.2183(7) 0.046(3) Uani 1 1 d .
C421 C 0.3966(7) 0.7600(6) -0.1067(8) 0.046(3) Uani 1 1 d .
H421 H 0.4290 0.7610 -0.0580 0.055 Uiso 1 1 calc R
C422 C 0.3200(8) 0.7193(6) -0.0990(9) 0.061(4) Uani 1 1 d .
H42A H 0.2822 0.7388 -0.0650 0.091 Uiso 1 1 calc R
H42B H 0.3374 0.6789 -0.0793 0.091 Uiso 1 1 calc R
H42C H 0.2912 0.7140 -0.1477 0.091 Uiso 1 1 calc R
C423 C 0.4530(8) 0.7334(6) -0.1661(8) 0.056(4) Uani 1 1 d .
H42D H 0.4712 0.6917 -0.1514 0.085 Uiso 1 1 calc R
H42E H 0.5019 0.7600 -0.1704 0.085 Uiso 1 1 calc R
H42F H 0.4216 0.7315 -0.2140 0.085 Uiso 1 1 calc R
Rh3 Rh 0.74365(6) 0.9822(2) 0.43839(4) 0.03055(19) Uani 1 1 d .
Rh4 Rh 0.70777(5) 0.9071(2) 0.52768(5) 0.0283(2) Uani 1 1 d .
O51 O 0.7750(4) 0.9563(4) 0.6044(4) 0.0359(19) Uani 1 1 d .
O52 O 0.8039(5) 1.0306(4) 0.5212(4) 0.0389(19) Uani 1 1 d .
O53 O 0.9311(5) 0.9999(4) 0.7898(5) 0.049(2) Uani 1 1 d .
O60 O 0.9806(5) 0.9758(5) 0.5437(5) 0.050(2) Uani 1 1 d .
N52 N 0.9378(5) 0.9972(5) 0.6619(5) 0.035(2) Uani 1 1 d .
C51 C 0.8097(7) 1.0055(6) 0.5853(6) 0.038(3) Uani 1 1 d .
C52 C 0.8672(7) 1.0375(5) 0.6450(6) 0.033(3) Uani 1 1 d .
H52 H 0.8351 1.0403 0.6909 0.040 Uiso 1 1 calc R
C53 C 0.9658(7) 0.9839(6) 0.7355(7) 0.041(3) Uani 1 1 d .
C54 C 1.0445(7) 0.9499(6) 0.7302(7) 0.045(3) Uani 1 1 d .
C55 C 1.1019(9) 0.9258(6) 0.7819(8) 0.056(4) Uani 1 1 d .
H55 H 1.0931 0.9302 0.8333 0.067 Uiso 1 1 calc R
C56 C 1.1707(9) 0.8960(7) 0.7599(9) 0.072(4) Uani 1 1 d .
H56 H 1.2099 0.8799 0.7961 0.086 Uiso 1 1 calc R
C57 C 1.1848(7) 0.8885(7) 0.6843(8) 0.061(4) Uani 1 1 d .
H57 H 1.2332 0.8674 0.6698 0.073 Uiso 1 1 calc R
C58 C 1.1297(7) 0.9112(7) 0.6319(8) 0.056(3) Uani 1 1 d .
H58 H 1.1386 0.9061 0.5806 0.067 Uiso 1 1 calc R
C59 C 1.0602(8) 0.9418(6) 0.6552(7) 0.046(3) Uani 1 1 d .
C60 C 0.9910(7) 0.9740(6) 0.6102(7) 0.036(3) Uani 1 1 d .
C521 C 0.8923(7) 1.1036(6) 0.6247(7) 0.044(3) Uani 1 1 d .
H521 H 0.9150 1.1034 0.5741 0.053 Uiso 1 1 calc R
C522 C 0.8158(9) 1.1449(6) 0.6236(11) 0.087(6) Uani 1 1 d .
H52A H 0.8009 1.1534 0.6746 0.130 Uiso 1 1 calc R
H52B H 0.7692 1.1241 0.5968 0.130 Uiso 1 1 calc R
H52C H 0.8280 1.1838 0.5986 0.130 Uiso 1 1 calc R
C523 C 0.9602(8) 1.1286(7) 0.6809(8) 0.060(4) Uani 1 1 d .
H52D H 0.9444 1.1195 0.7315 0.090 Uiso 1 1 calc R
H52E H 0.9657 1.1733 0.6747 0.090 Uiso 1 1 calc R
H52F H 1.0137 1.1087 0.6720 0.090 Uiso 1 1 calc R
O61 O 0.6470(5) 0.8592(4) 0.4447(4) 0.035(2) Uani 1 1 d .
O62 O 0.6822(5) 0.9292(4) 0.3587(4) 0.039(2) Uani 1 1 d .
O63 O 0.5241(5) 0.7211(5) 0.3387(5) 0.056(2) Uani 1 1 d .
O70 O 0.4830(5) 0.9259(4) 0.3811(5) 0.052(2) Uani 1 1 d .
N62 N 0.5205(6) 0.8271(5) 0.3483(5) 0.038(2) Uani 1 1 d .
C61 C 0.6474(7) 0.8803(6) 0.3802(7) 0.037(3) Uani 1 1 d .
C62 C 0.6009(7) 0.8418(6) 0.3197(7) 0.042(3) Uani 1 1 d .
H62 H 0.6318 0.8019 0.3168 0.050 Uiso 1 1 calc R
C63 C 0.4926(7) 0.7669(6) 0.3604(7) 0.043(3) Uani 1 1 d .
C64 C 0.4158(7) 0.7725(6) 0.4039(7) 0.042(3) Uani 1 1 d .
C65 C 0.3644(8) 0.7293(8) 0.4323(7) 0.055(4) Uani 1 1 d .
H65 H 0.3709 0.6868 0.4208 0.066 Uiso 1 1 calc R
C66 C 0.3015(10) 0.7484(7) 0.4791(9) 0.075(4) Uani 1 1 d .
H66 H 0.2663 0.7192 0.5013 0.090 Uiso 1 1 calc R
C67 C 0.2923(8) 0.8122(8) 0.4920(8) 0.068(4) Uani 1 1 d .
H67 H 0.2500 0.8253 0.5235 0.082 Uiso 1 1 calc R
C68 C 0.3413(7) 0.8561(7) 0.4616(8) 0.059(4) Uani 1 1 d .
H68 H 0.3327 0.8988 0.4702 0.071 Uiso 1 1 calc R
C69 C 0.4042(6) 0.8357(6) 0.4176(7) 0.040(3) Uani 1 1 d .
C70 C 0.4711(7) 0.8716(6) 0.3808(7) 0.041(3) Uani 1 1 d .
C621 C 0.5968(7) 0.8684(6) 0.2424(7) 0.049(3) Uani 1 1 d .
H621 H 0.5839 0.9135 0.2453 0.059 Uiso 1 1 calc R
C622 C 0.6827(8) 0.8600(7) 0.2072(8) 0.068(4) Uani 1 1 d .
H62A H 0.6939 0.8159 0.2008 0.102 Uiso 1 1 calc R
H62B H 0.7266 0.8782 0.2398 0.102 Uiso 1 1 calc R
H62C H 0.6816 0.8805 0.1588 0.102 Uiso 1 1 calc R
C623 C 0.5310(9) 0.8373(7) 0.1914(7) 0.063(4) Uani 1 1 d .
H62D H 0.5385 0.8501 0.1401 0.094 Uiso 1 1 calc R
H62E H 0.4753 0.8495 0.2060 0.094 Uiso 1 1 calc R
H62F H 0.5369 0.7924 0.1954 0.094 Uiso 1 1 calc R
O71 O 0.8156(4) 0.8605(4) 0.5053(4) 0.0351(18) Uani 1 1 d .
O72 O 0.8491(5) 0.9320(4) 0.4213(4) 0.0308(18) Uani 1 1 d .
O73 O 1.0196(6) 0.7432(5) 0.5210(5) 0.060(3) Uani 1 1 d .
O80 O 0.7977(5) 0.7878(4) 0.3626(5) 0.054(2) Uani 1 1 d .
N72 N 0.9181(5) 0.7803(5) 0.4387(5) 0.039(2) Uani 1 1 d .
C71 C 0.8603(6) 0.8827(6) 0.4558(6) 0.032(3) Uani 1 1 d .
C72 C 0.9383(7) 0.8473(6) 0.4453(7) 0.042(3) Uani 1 1 d .
H72 H 0.9726 0.8519 0.4927 0.050 Uiso 1 1 calc R
C73 C 0.9577(8) 0.7347(6) 0.4804(7) 0.048(3) Uani 1 1 d .
C74 C 0.9093(8) 0.6772(5) 0.4684(7) 0.047(3) Uani 1 1 d .
C75 C 0.9219(9) 0.6209(7) 0.4928(8) 0.057(4) Uani 1 1 d .
H75 H 0.9685 0.6118 0.5253 0.069 Uiso 1 1 calc R
C76 C 0.8654(10) 0.5739(7) 0.4703(8) 0.064(4) Uani 1 1 d .
H76 H 0.8728 0.5332 0.4888 0.077 Uiso 1 1 calc R
C77 C 0.7987(10) 0.5876(8) 0.4206(9) 0.075(4) Uani 1 1 d .
H77 H 0.7627 0.5552 0.4038 0.090 Uiso 1 1 calc R
C78 C 0.7834(8) 0.6470(7) 0.3950(8) 0.057(3) Uani 1 1 d .
H78 H 0.7366 0.6570 0.3630 0.068 Uiso 1 1 calc R
C79 C 0.8411(7) 0.6905(6) 0.4195(7) 0.046(3) Uani 1 1 d .
C80 C 0.8458(8) 0.7584(6) 0.4014(6) 0.042(3) Uani 1 1 d .
C721 C 0.9921(8) 0.8707(7) 0.3850(8) 0.055(4) Uani 1 1 d .
H721 H 0.9935 0.9167 0.3894 0.066 Uiso 1 1 calc R
C722 C 0.9608(11) 0.8564(9) 0.3079(10) 0.092(6) Uani 1 1 d .
H72A H 0.9725 0.8131 0.2966 0.138 Uiso 1 1 calc R
H72B H 0.9888 0.8831 0.2730 0.138 Uiso 1 1 calc R
H72C H 0.9005 0.8635 0.3032 0.138 Uiso 1 1 calc R
C723 C 1.0835(9) 0.8481(9) 0.3940(12) 0.105(7) Uani 1 1 d .
H72D H 1.0997 0.8445 0.4468 0.158 Uiso 1 1 calc R
H72E H 1.1201 0.8778 0.3707 0.158 Uiso 1 1 calc R
H72F H 1.0885 0.8078 0.3700 0.158 Uiso 1 1 calc R
O81 O 0.6024(4) 0.9567(4) 0.5431(4) 0.0341(18) Uani 1 1 d .
O82 O 0.6369(5) 1.0272(4) 0.4589(4) 0.038(2) Uani 1 1 d .
O83 O 0.3553(4) 0.9819(4) 0.5700(5) 0.051(2) Uani 1 1 d .
O90 O 0.5948(5) 1.0859(4) 0.6382(5) 0.047(2) Uani 1 1 d .
N82 N 0.4806(5) 1.0339(5) 0.5870(5) 0.031(2) Uani 1 1 d .
C81 C 0.5873(7) 1.0047(6) 0.5044(7) 0.037(3) Uani 1 1 d .
C82 C 0.5012(7) 1.0344(6) 0.5091(6) 0.032(3) Uani 1 1 d .
H82 H 0.4604 1.0065 0.4822 0.038 Uiso 1 1 calc R
C83 C 0.4065(7) 1.0085(6) 0.6103(7) 0.040(3) Uani 1 1 d .
C84 C 0.4054(7) 1.0205(6) 0.6911(7) 0.038(3) Uani 1 1 d .
C85 C 0.3488(8) 1.0040(7) 0.7418(8) 0.057(4) Uani 1 1 d .
H85 H 0.2999 0.9816 0.7270 0.069 Uiso 1 1 calc R
C86 C 0.3644(10) 1.0204(8) 0.8138(9) 0.071(5) Uani 1 1 d .
H86 H 0.3261 1.0089 0.8499 0.085 Uiso 1 1 calc R
C87 C 0.4331(12) 1.0526(8) 0.8348(9) 0.078(5) Uani 1 1 d .
H87 H 0.4413 1.0646 0.8852 0.094 Uiso 1 1 calc R
C88 C 0.4932(9) 1.0690(7) 0.7839(7) 0.059(4) Uani 1 1 d .
H88 H 0.5434 1.0894 0.7997 0.071 Uiso 1 1 calc R
C89 C 0.4760(8) 1.0541(6) 0.7095(7) 0.044(3) Uani 1 1 d .
C90 C 0.5268(7) 1.0620(6) 0.6458(7) 0.037(3) Uani 1 1 d .
C821 C 0.4934(8) 1.0982(7) 0.4715(7) 0.049(3) Uani 1 1 d .
H821 H 0.5441 1.1229 0.4865 0.059 Uiso 1 1 calc R
C822 C 0.4886(9) 1.0929(7) 0.3880(7) 0.060(4) Uani 1 1 d .
H82A H 0.4379 1.0704 0.3721 0.089 Uiso 1 1 calc R
H82B H 0.5375 1.0705 0.3718 0.089 Uiso 1 1 calc R
H82C H 0.4873 1.1342 0.3660 0.089 Uiso 1 1 calc R
C823 C 0.4165(9) 1.1323(8) 0.4982(9) 0.067(4) Uani 1 1 d .
H82D H 0.4141 1.1738 0.4767 0.101 Uiso 1 1 calc R
H82E H 0.4202 1.1353 0.5524 0.101 Uiso 1 1 calc R
H82F H 0.3659 1.1095 0.4824 0.101 Uiso 1 1 calc R
O91 O 0.1832(2) 1.0306(3) -0.0992(4) 0.0334(17) Uiso 1 1 d D
O92 O 0.1097(3) 1.10875(17) -0.1486(4) 0.059(2) Uiso 1 1 d D
C91 C 0.1189(2) 1.06071(17) -0.1040(4) 0.038(3) Uiso 1 1 d D
C92 C 0.0431(5) 1.0485(6) -0.0614(6) 0.045(3) Uiso 1 1 d D
H92A H 0.0384 1.0041 -0.0521 0.067 Uiso 1 1 calc R
H92B H -0.0065 1.0628 -0.0901 0.067 Uiso 1 1 calc R
H92C H 0.0478 1.0706 -0.0140 0.067 Uiso 1 1 calc R
C93 C 0.1790(3) 1.1245(6) -0.1950(5) 0.079(5) Uiso 1 1 d D
H93A H 0.1589 1.1495 -0.2381 0.095 Uiso 1 1 calc R
H93B H 0.2053 1.0865 -0.2135 0.095 Uiso 1 1 calc R
C94 C 0.2400(9) 1.1603(8) -0.1473(9) 0.112(7) Uiso 1 1 d D
H94A H 0.2129 1.1973 -0.1287 0.168 Uiso 1 1 calc R
H94B H 0.2872 1.1724 -0.1765 0.168 Uiso 1 1 calc R
H94C H 0.2601 1.1347 -0.1054 0.168 Uiso 1 1 calc R
O93 O 0.3187(5) 0.8083(4) 0.1587(4) 0.044(2) Uiso 1 1 d D
O94 O 0.2939(8) 0.7296(5) 0.2325(6) 0.110(4) Uiso 1 1 d D
C95 C 0.2830(8) 0.7876(5) 0.2101(6) 0.055(3) Uiso 1 1 d D
C96 C 0.2328(9) 0.8206(7) 0.2632(7) 0.080(4) Uiso 1 1 d D
H96A H 0.2699 0.8419 0.2997 0.119 Uiso 1 1 calc R
H96B H 0.1979 0.7911 0.2888 0.119 Uiso 1 1 calc R
H96C H 0.1972 0.8509 0.2368 0.119 Uiso 1 1 calc R
C97 C 0.3546(12) 0.6931(10) 0.1956(12) 0.145(9) Uiso 1 1 d D
H97A H 0.3808 0.6615 0.2289 0.173 Uiso 1 1 calc R
H97B H 0.3984 0.7190 0.1746 0.173 Uiso 1 1 calc R
C98 C 0.3004(14) 0.6656(10) 0.1383(12) 0.146(9) Uiso 1 1 d D
H98A H 0.2524 0.6927 0.1276 0.219 Uiso 1 1 calc R
H98B H 0.2809 0.6254 0.1552 0.219 Uiso 1 1 calc R
H98C H 0.3312 0.6601 0.0932 0.219 Uiso 1 1 calc R
O101 O 0.7795(6) 1.0609(5) 0.3609(5) 0.063(2) Uiso 1 1 d D
O102 O 0.8654(9) 1.1029(7) 0.2826(8) 0.133(5) Uiso 1 1 d D
C101 C 0.8170(9) 1.0554(7) 0.3049(8) 0.080(5) Uiso 1 1 d D
C102 C 0.8140(11) 1.0034(7) 0.2535(9) 0.106(6) Uiso 1 1 d D
H10A H 0.7685 0.9756 0.2657 0.159 Uiso 1 1 calc R
H10B H 0.8671 0.9811 0.2576 0.159 Uiso 1 1 calc R
H10C H 0.8045 1.0187 0.2027 0.159 Uiso 1 1 calc R
C103 C 0.8753(15) 1.1534(10) 0.3386(14) 0.190(12) Uiso 1 1 d D
H10D H 0.8756 1.1369 0.3898 0.228 Uiso 1 1 calc R
H10E H 0.9270 1.1772 0.3323 0.228 Uiso 1 1 calc R
C104 C 0.8024(15) 1.1903(11) 0.3219(15) 0.176(11) Uiso 1 1 d D
H10F H 0.8038 1.2058 0.2710 0.264 Uiso 1 1 calc R
H10G H 0.8013 1.2251 0.3564 0.264 Uiso 1 1 calc R
H10H H 0.7523 1.1650 0.3268 0.264 Uiso 1 1 calc R
O103 O 0.6772(4) 0.8314(4) 0.6127(4) 0.0376(19) Uiso 1 1 d D
O104 O 0.6102(6) 0.7537(5) 0.6637(6) 0.076(3) Uiso 1 1 d D
C105 C 0.6154(6) 0.8011(5) 0.6169(6) 0.040(3) Uiso 1 1 d D
C106 C 0.5342(6) 0.8111(6) 0.5773(6) 0.044(3) Uiso 1 1 d D
H10I H 0.5101 0.8500 0.5937 0.066 Uiso 1 1 calc R
H10J H 0.4966 0.7770 0.5878 0.066 Uiso 1 1 calc R
H10K H 0.5420 0.8131 0.5238 0.066 Uiso 1 1 calc R
C107 C 0.6825(10) 0.7397(9) 0.7107(10) 0.113(7) Uiso 1 1 d D
H10L H 0.7103 0.7783 0.7279 0.136 Uiso 1 1 calc R
H10M H 0.6661 0.7161 0.7547 0.136 Uiso 1 1 calc R
C108 C 0.7376(13) 0.7038(11) 0.6682(14) 0.161(10) Uiso 1 1 d D
H10N H 0.7090 0.6662 0.6507 0.242 Uiso 1 1 calc R
H10O H 0.7870 0.6926 0.6993 0.242 Uiso 1 1 calc R
H10P H 0.7544 0.7280 0.6256 0.242 Uiso 1 1 calc R

loop_
_atom_site_aniso_label
_atom_site_aniso_U_11
_atom_site_aniso_U_22
_atom_site_aniso_U_33
_atom_site_aniso_U_23
_atom_site_aniso_U_13
_atom_site_aniso_U_12
Rh1 0.0306(4) 0.0279(4) 0.0258(4) 0.0030(4) 0.0042(4) -0.0013(5)
Rh2 0.0354(4) 0.0289(5) 0.0271(4) 0.0035(3) 0.0015(4) -0.0038(5)
O11 0.042(5) 0.029(4) 0.035(4) 0.005(4) 0.008(3) -0.010(4)
O12 0.040(5) 0.012(4) 0.063(6) 0.004(4) 0.009(4) -0.012(3)
O13 0.033(5) 0.053(5) 0.062(6) -0.007(5) 0.004(4) 0.009(4)
O20 0.033(4) 0.057(6) 0.091(7) -0.015(5) 0.010(5) 0.006(4)
N12 0.034(5) 0.037(6) 0.040(6) -0.003(5) -0.006(5) -0.008(4)
C11 0.047(7) 0.039(7) 0.032(7) 0.003(6) 0.019(7) 0.001(6)
C12 0.043(7) 0.042(7) 0.031(7) 0.005(6) 0.017(6) -0.002(5)
C13 0.051(8) 0.033(7) 0.041(8) -0.002(6) 0.001(7) -0.006(6)
C14 0.041(7) 0.043(7) 0.043(8) 0.009(6) 0.001(6) -0.004(6)
C15 0.072(10) 0.058(9) 0.040(8) -0.003(7) -0.010(8) -0.016(7)
C16 0.091(12) 0.086(12) 0.039(9) -0.018(8) -0.016(9) -0.016(10)
C17 0.074(11) 0.067(11) 0.074(12) -0.003(9) -0.043(10) -0.032(9)
C18 0.046(8) 0.043(8) 0.091(12) 0.004(8) -0.027(8) -0.016(6)
C19 0.047(8) 0.029(6) 0.053(9) 0.011(6) 0.008(7) -0.005(6)
C20 0.030(6) 0.022(6) 0.069(9) -0.009(6) 0.005(6) 0.004(5)
C121 0.067(9) 0.036(7) 0.051(9) 0.000(6) 0.007(8) -0.015(7)
C122 0.063(9) 0.083(11) 0.052(9) 0.011(8) 0.002(8) -0.029(8)
C123 0.077(11) 0.077(11) 0.082(12) 0.014(9) -0.006(9) -0.041(9)
O21 0.036(4) 0.031(4) 0.037(5) -0.006(4) 0.006(4) -0.011(4)
O22 0.053(5) 0.015(4) 0.029(4) -0.003(3) -0.001(4) -0.005(3)
O23 0.039(5) 0.059(6) 0.052(6) 0.013(4) 0.007(5) 0.000(4)
O30 0.040(5) 0.058(5) 0.044(5) -0.003(4) -0.002(4) -0.003(4)
N22 0.044(6) 0.032(6) 0.040(6) -0.001(4) -0.005(5) -0.006(4)
C21 0.029(6) 0.052(8) 0.033(7) -0.015(7) 0.005(6) -0.013(6)
C22 0.030(6) 0.041(7) 0.041(7) 0.009(6) 0.003(6) -0.006(5)
C23 0.058(9) 0.035(7) 0.038(7) 0.003(6) -0.013(7) -0.011(6)
C24 0.047(7) 0.041(8) 0.039(7) -0.004(6) 0.001(6) 0.004(6)
C25 0.065(9) 0.050(8) 0.045(8) 0.015(7) -0.011(7) -0.010(7)
C26 0.071(10) 0.050(9) 0.071(11) 0.021(8) -0.016(9) -0.004(8)
C27 0.096(13) 0.026(7) 0.102(12) 0.005(7) 0.000(11) 0.011(7)
C28 0.034(7) 0.068(9) 0.068(9) -0.013(7) -0.007(7) 0.006(7)
C29 0.035(7) 0.032(7) 0.071(10) -0.001(6) -0.011(6) -0.003(5)
C30 0.031(6) 0.045(7) 0.047(8) -0.007(6) -0.007(6) -0.002(6)
C221 0.063(9) 0.031(7) 0.055(9) 0.006(6) -0.005(7) -0.013(6)
C222 0.130(15) 0.076(11) 0.031(8) -0.009(8) -0.033(9) -0.001(10)
C223 0.048(8) 0.086(11) 0.107(14) 0.044(10) -0.048(9) -0.024(8)
O31 0.045(5) 0.021(4) 0.033(5) 0.008(3) 0.010(4) 0.004(4)
O32 0.050(5) 0.027(4) 0.040(4) 0.007(3) 0.014(4) 0.004(4)
O33 0.065(6) 0.036(5) 0.080(7) -0.014(5) 0.001(5) 0.002(4)
O40 0.073(7) 0.029(5) 0.074(7) -0.005(4) 0.031(5) -0.008(4)
N32 0.056(7) 0.033(6) 0.053(7) -0.011(5) 0.031(6) -0.006(5)
C31 0.045(7) 0.033(7) 0.045(7) -0.002(6) 0.018(6) -0.022(7)
C32 0.064(9) 0.022(6) 0.046(8) -0.001(6) 0.003(7) -0.003(6)
C33 0.074(10) 0.026(7) 0.045(8) -0.012(6) 0.014(7) 0.003(6)
C34 0.040(7) 0.045(8) 0.073(10) -0.004(7) 0.023(7) 0.004(6)
C35 0.089(12) 0.025(7) 0.104(13) -0.008(8) 0.022(10) 0.006(7)
C36 0.052(9) 0.084(12) 0.141(17) -0.030(12) 0.020(10) 0.030(9)
C37 0.060(10) 0.082(12) 0.096(13) -0.041(10) 0.007(9) 0.000(8)
C38 0.053(8) 0.060(10) 0.097(12) -0.027(9) 0.027(9) -0.002(8)
C39 0.051(8) 0.026(7) 0.074(10) -0.013(7) 0.020(7) -0.003(6)
C40 0.045(8) 0.055(10) 0.047(8) -0.008(7) 0.017(6) -0.005(7)
C321 0.072(9) 0.048(8) 0.039(8) 0.003(6) 0.013(7) 0.001(7)
C322 0.115(13) 0.081(10) 0.050(8) -0.009(7) 0.004(10) -0.010(11)
C323 0.092(12) 0.124(15) 0.039(9) -0.017(9) 0.023(8) 0.005(11)
O41 0.036(4) 0.037(4) 0.023(4) 0.007(3) 0.006(3) 0.011(4)
O42 0.044(5) 0.033(4) 0.026(5) 0.006(4) 0.017(4) 0.004(4)
O43 0.046(5) 0.075(6) 0.031(5) -0.004(5) 0.003(4) -0.021(5)
O50 0.073(6) 0.073(7) 0.023(5) -0.001(4) 0.003(5) 0.018(5)
N42 0.037(5) 0.041(6) 0.034(6) 0.002(5) 0.002(5) 0.012(4)
C41 0.024(6) 0.028(6) 0.044(8) -0.007(5) -0.002(6) -0.002(5)
C42 0.036(7) 0.041(7) 0.031(7) -0.008(5) -0.004(6) 0.001(5)
C43 0.052(7) 0.032(6) 0.031(7) -0.012(6) -0.006(6) 0.007(6)
C44 0.036(6) 0.036(7) 0.035(7) -0.009(5) 0.011(6) -0.001(5)
C45 0.044(8) 0.111(13) 0.060(10) -0.009(9) 0.014(7) -0.014(8)
C46 0.051(8) 0.084(11) 0.075(11) 0.010(9) 0.020(8) -0.009(8)
C47 0.067(9) 0.074(10) 0.074(11) 0.022(9) 0.043(9) 0.012(9)
C48 0.070(10) 0.046(8) 0.047(9) -0.011(6) 0.019(8) 0.016(7)
C49 0.055(7) 0.028(6) 0.037(7) 0.001(6) 0.013(6) 0.013(6)
C50 0.067(9) 0.036(7) 0.035(8) 0.001(6) -0.003(7) 0.014(7)
C421 0.042(7) 0.028(7) 0.068(9) -0.009(6) 0.000(7) 0.004(5)
C422 0.051(8) 0.040(7) 0.093(11) -0.008(7) 0.025(8) -0.010(6)
C423 0.055(8) 0.050(8) 0.065(10) -0.010(7) 0.010(7) 0.019(6)
Rh3 0.0281(4) 0.0371(5) 0.0267(4) 0.0053(4) 0.0042(4) 0.0005(5)
Rh4 0.0250(4) 0.0347(5) 0.0252(4) 0.0032(4) 0.0020(4) 0.0010(4)
O51 0.040(5) 0.036(4) 0.033(4) 0.007(4) 0.008(4) -0.001(4)
O52 0.032(4) 0.042(5) 0.044(5) 0.002(4) 0.012(4) 0.002(4)
O53 0.062(6) 0.044(5) 0.040(5) -0.008(4) 0.001(5) -0.011(4)
O60 0.038(4) 0.071(6) 0.041(5) 0.000(5) -0.010(4) 0.010(4)
N52 0.027(5) 0.038(6) 0.039(6) 0.006(4) -0.010(5) -0.005(4)
C51 0.029(6) 0.053(7) 0.031(7) 0.002(6) 0.005(6) 0.005(6)
C52 0.036(7) 0.032(6) 0.031(7) 0.000(5) 0.003(5) -0.004(5)
C53 0.049(7) 0.035(7) 0.036(7) 0.006(6) -0.021(6) -0.005(6)
C54 0.042(7) 0.042(8) 0.049(8) 0.018(7) -0.002(6) -0.007(6)
C55 0.064(9) 0.055(9) 0.046(8) 0.012(7) -0.023(8) -0.019(7)
C56 0.056(9) 0.064(10) 0.090(12) -0.004(9) -0.044(9) -0.004(8)
C57 0.038(7) 0.072(9) 0.071(10) -0.007(8) -0.020(7) 0.002(7)
C58 0.039(7) 0.057(8) 0.072(10) -0.006(8) -0.002(7) 0.006(7)
C59 0.048(8) 0.046(8) 0.044(8) -0.003(6) -0.009(7) -0.001(6)
C60 0.035(6) 0.030(7) 0.041(8) -0.003(5) -0.016(6) 0.003(5)
C521 0.042(7) 0.048(8) 0.043(8) 0.012(6) -0.002(6) -0.001(6)
C522 0.060(10) 0.029(7) 0.168(18) -0.016(9) -0.015(11) 0.011(7)
C523 0.050(8) 0.049(8) 0.079(11) -0.008(7) -0.008(8) -0.012(6)
O61 0.032(4) 0.054(5) 0.020(5) -0.002(4) -0.003(4) -0.001(4)
O62 0.030(4) 0.059(5) 0.026(4) -0.004(4) -0.008(4) 0.000(4)
O63 0.058(6) 0.048(6) 0.064(6) -0.014(5) 0.011(5) -0.006(4)
O70 0.058(6) 0.035(5) 0.063(6) -0.015(4) 0.000(5) -0.002(4)
N62 0.038(6) 0.040(6) 0.036(6) -0.022(5) -0.005(5) -0.002(5)
C61 0.030(6) 0.040(7) 0.040(8) 0.000(6) 0.003(6) 0.004(6)
C62 0.040(7) 0.055(8) 0.029(7) -0.016(6) -0.005(6) 0.003(6)
C63 0.047(7) 0.031(7) 0.050(8) -0.009(6) -0.003(6) 0.003(6)
C64 0.040(7) 0.046(8) 0.040(7) -0.005(6) -0.008(6) 0.003(6)
C65 0.043(8) 0.083(10) 0.038(8) -0.007(7) -0.013(6) -0.016(7)
C66 0.064(9) 0.074(10) 0.087(11) -0.008(9) 0.011(10) -0.014(9)
C67 0.039(7) 0.099(12) 0.068(10) -0.022(8) 0.010(7) -0.003(9)
C68 0.036(7) 0.060(9) 0.081(11) -0.007(8) -0.010(7) -0.005(7)
C69 0.021(6) 0.062(9) 0.035(7) -0.003(6) -0.020(5) 0.009(6)
C70 0.038(7) 0.043(9) 0.041(8) -0.024(6) -0.016(6) 0.001(6)
C621 0.053(8) 0.054(8) 0.038(8) 0.004(6) -0.014(6) -0.007(6)
C622 0.061(9) 0.088(11) 0.055(9) -0.005(8) 0.009(8) -0.006(8)
C623 0.091(11) 0.055(9) 0.041(8) -0.008(7) -0.016(8) -0.009(8)
O71 0.023(4) 0.053(5) 0.029(4) 0.007(4) 0.002(4) 0.002(4)
O72 0.028(4) 0.037(4) 0.027(4) 0.003(4) 0.003(4) 0.010(3)
O73 0.057(6) 0.060(6) 0.061(6) 0.010(5) -0.011(5) 0.006(5)
O80 0.050(5) 0.058(5) 0.055(5) -0.001(4) -0.004(5) 0.012(5)
N72 0.027(5) 0.045(6) 0.047(6) 0.006(5) 0.007(5) -0.001(4)
C71 0.025(6) 0.037(7) 0.033(7) -0.002(6) -0.005(5) 0.005(5)
C72 0.034(7) 0.044(8) 0.048(8) -0.008(6) 0.007(6) -0.005(6)
C73 0.047(8) 0.051(8) 0.046(8) -0.004(6) 0.015(7) 0.002(6)
C74 0.067(9) 0.018(6) 0.058(8) 0.000(6) 0.019(7) 0.005(6)
C75 0.077(10) 0.064(10) 0.033(7) -0.004(7) 0.022(7) 0.009(8)
C76 0.087(11) 0.036(8) 0.073(11) 0.005(7) 0.035(9) -0.011(7)
C77 0.054(9) 0.076(11) 0.096(12) -0.007(9) 0.027(10) -0.006(9)
C78 0.046(8) 0.066(9) 0.060(8) -0.008(7) 0.009(7) -0.011(7)
C79 0.034(7) 0.055(8) 0.051(8) -0.008(6) 0.014(6) 0.011(6)
C80 0.043(7) 0.066(9) 0.020(6) -0.007(6) 0.017(6) 0.002(7)
C721 0.054(9) 0.057(9) 0.057(9) 0.010(7) 0.027(7) 0.014(7)
C722 0.091(13) 0.094(13) 0.095(15) 0.017(11) 0.044(11) -0.014(10)
C723 0.058(10) 0.110(14) 0.154(19) 0.037(14) 0.063(12) 0.025(10)
O81 0.032(4) 0.040(4) 0.031(4) 0.009(4) 0.002(4) 0.011(4)
O82 0.031(4) 0.055(5) 0.030(5) 0.004(4) 0.016(4) 0.012(4)
O83 0.030(4) 0.058(5) 0.063(6) -0.025(5) 0.000(4) -0.003(4)
O90 0.040(5) 0.057(6) 0.045(5) 0.002(4) 0.004(4) -0.017(4)
N82 0.025(5) 0.038(5) 0.031(5) -0.010(4) -0.003(4) -0.006(4)
C81 0.029(6) 0.055(8) 0.027(6) -0.026(6) 0.003(6) 0.004(6)
C82 0.043(6) 0.037(6) 0.015(6) -0.007(5) 0.009(5) 0.004(5)
C83 0.038(7) 0.043(7) 0.040(7) 0.002(6) 0.006(6) 0.013(6)
C84 0.040(7) 0.038(7) 0.039(7) -0.004(6) 0.017(6) 0.010(5)
C85 0.047(8) 0.060(9) 0.066(10) 0.010(7) 0.014(7) 0.002(6)
C86 0.068(10) 0.088(12) 0.059(11) 0.035(9) 0.024(9) 0.018(9)
C87 0.117(15) 0.075(11) 0.047(9) -0.004(8) 0.042(10) 0.025(11)
C88 0.070(10) 0.064(10) 0.044(9) -0.015(7) 0.005(8) 0.006(7)
C89 0.066(9) 0.031(6) 0.035(7) -0.004(5) 0.004(7) 0.004(6)
C90 0.040(7) 0.038(7) 0.034(7) -0.002(6) 0.008(6) 0.004(6)
C821 0.043(7) 0.068(9) 0.036(7) 0.007(7) 0.007(6) 0.015(6)
C822 0.071(10) 0.073(10) 0.033(8) -0.006(7) -0.017(7) 0.027(8)
C823 0.062(9) 0.075(11) 0.065(10) 0.017(8) 0.005(8) 0.025(8)

loop_
_atom_type_symbol
_atom_type_description
_atom_type_scat_dispersion_real
_atom_type_scat_dispersion_imag
_atom_type_scat_source
C C 0.0033 0.0016 'International Tables Vol C Tables 4.2.6.8 and 6.1.1.4'
H H 0.0000 0.0000 'International Tables Vol C Tables 4.2.6.8 and 6.1.1.4'
N N 0.0061 0.0033 'International Tables Vol C Tables 4.2.6.8 and 6.1.1.4'
O O 0.0106 0.0060 'International Tables Vol C Tables 4.2.6.8 and 6.1.1.4'
Rh Rh -1.1178 0.9187 'International Tables Vol C Tables 4.2.6.8 and 6.1.1.4'

loop_
_geom_angle_atom_site_label_1
_geom_angle_atom_site_label_2
_geom_angle_atom_site_label_3
_geom_angle
O21 Rh1 O31 89.2(3)
O21 Rh1 O11 176.5(3)
O31 Rh1 O11 90.3(3)
O21 Rh1 O41 89.6(3)
O31 Rh1 O41 175.6(3)
O11 Rh1 O41 90.7(3)
O21 Rh1 O91 89.1(3)
O31 Rh1 O91 91.4(2)
O11 Rh1 O91 94.4(2)
O41 Rh1 O91 92.8(2)
O21 Rh1 Rh2 88.8(2)
O31 Rh1 Rh2 88.2(2)
O11 Rh1 Rh2 87.8(2)
O41 Rh1 Rh2 87.52(19)
O91 Rh1 Rh2 177.80(14)
O22 Rh2 O32 87.2(3)
O22 Rh2 O42 92.7(3)
O32 Rh2 O42 176.0(3)
O22 Rh2 O12 176.3(3)
O32 Rh2 O12 90.4(3)
O42 Rh2 O12 89.5(3)
O22 Rh2 O93 95.7(3)
O32 Rh2 O93 97.4(3)
O42 Rh2 O93 86.6(3)
O12 Rh2 O93 87.3(3)
O22 Rh2 Rh1 88.0(2)
O32 Rh2 Rh1 87.4(2)
O42 Rh2 Rh1 88.6(2)
O12 Rh2 Rh1 89.1(2)
O93 Rh2 Rh1 174.0(2)
C11 O11 Rh1 119.8(8)
C11 O12 Rh2 117.0(7)
C13 N12 C20 111.2(10)
C13 N12 C12 123.9(10)
C20 N12 C12 124.7(10)
O11 C11 O12 126.1(11)
O11 C11 C12 117.7(11)
O12 C11 C12 116.2(10)
N12 C12 C11 108.5(9)
N12 C12 C121 114.1(10)
C11 C12 C121 115.6(10)
N12 C12 H12 105.9
C11 C12 H12 105.9
C121 C12 H12 105.9
O13 C13 N12 123.8(11)
O13 C13 C14 129.4(12)
N12 C13 C14 106.7(10)
C15 C14 C19 124.7(13)
C15 C14 C13 128.6(12)
C19 C14 C13 106.5(11)
C14 C15 C16 114.8(14)
C14 C15 H15 122.6
C16 C15 H15 122.6
C17 C16 C15 122.1(15)
C17 C16 H16 119.0
C15 C16 H16 119.0
C16 C17 C18 120.8(14)
C16 C17 H17 119.6
C18 C17 H17 119.6
C19 C18 C17 117.7(14)
C19 C18 H18 121.1
C17 C18 H18 121.1
C18 C19 C14 119.5(13)
C18 C19 C20 131.3(13)
C14 C19 C20 109.2(11)
O20 C20 N12 124.4(12)
O20 C20 C19 129.2(12)
N12 C20 C19 106.4(10)
C122 C121 C123 108.7(12)
C122 C121 C12 111.8(11)
C123 C121 C12 110.3(11)
C122 C121 H121 108.7
C123 C121 H121 108.7
C12 C121 H121 108.7
C121 C122 H12A 109.5
C121 C122 H12B 109.5
H12A C122 H12B 109.5
C121 C122 H12C 109.5
H12A C122 H12C 109.5
H12B C122 H12C 109.5
C121 C123 H12D 109.5
C121 C123 H12E 109.5
H12D C123 H12E 109.5
C121 C123 H12F 109.5
H12D C123 H12F 109.5
H12E C123 H12F 109.5
C21 O21 Rh1 117.0(7)
C21 O22 Rh2 120.3(8)
C23 N22 C30 111.7(10)
C23 N22 C22 123.2(10)
C30 N22 C22 123.6(10)
O22 C21 O21 125.9(10)
O22 C21 C22 121.9(11)
O21 C21 C22 112.2(11)
N22 C22 C21 109.1(10)
N22 C22 C221 115.2(10)
C21 C22 C221 113.2(10)
N22 C22 H22 106.2
C21 C22 H22 106.2
C221 C22 H22 106.2
O23 C23 N22 124.9(11)
O23 C23 C24 128.8(11)
N22 C23 C24 106.3(11)
C25 C24 C29 122.5(12)
C25 C24 C23 129.8(12)
C29 C24 C23 107.7(11)
C24 C25 C26 117.7(13)
C24 C25 H25 121.2
C26 C25 H25 121.2
C27 C26 C25 119.4(13)
C27 C26 H26 120.3
C25 C26 H26 120.3
C28 C27 C26 123.0(14)
C28 C27 H27 118.5
C26 C27 H27 118.5
C27 C28 C29 117.4(14)
C27 C28 H28 121.3
C29 C28 H28 121.3
C28 C29 C24 119.7(12)
C28 C29 C30 133.3(13)
C24 C29 C30 107.1(11)
O30 C30 N22 126.0(11)
O30 C30 C29 126.7(11)
N22 C30 C29 107.3(11)
C22 C221 C222 115.7(11)
C22 C221 C223 109.9(10)
C222 C221 C223 109.2(12)
C22 C221 H221 107.3
C222 C221 H221 107.3
C223 C221 H221 107.3
C221 C222 H22A 109.5
C221 C222 H22B 109.5
H22A C222 H22B 109.5
C221 C222 H22C 109.5
H22A C222 H22C 109.5
H22B C222 H22C 109.5
C221 C223 H22D 109.5
C221 C223 H22E 109.5
H22D C223 H22E 109.5
C221 C223 H22F 109.5
H22D C223 H22F 109.5
H22E C223 H22F 109.5
C31 O31 Rh1 118.3(7)
C31 O32 Rh2 120.3(7)
C33 N32 C40 112.5(11)
C33 N32 C32 125.0(10)
C40 N32 C32 120.9(10)
O32 C31 O31 125.8(11)
O32 C31 C32 120.5(10)
O31 C31 C32 113.7(11)
N32 C32 C31 109.6(10)
N32 C32 C321 114.6(11)
C31 C32 C321 114.5(10)
N32 C32 H32 105.8
C31 C32 H32 105.8
C321 C32 H32 105.8
O33 C33 N32 125.3(13)
O33 C33 C34 127.9(12)
N32 C33 C34 106.8(10)
C35 C34 C39 124.7(14)
C35 C34 C33 130.1(12)
C39 C34 C33 104.9(11)
C34 C35 C36 114.4(13)
C34 C35 H35 122.8
C36 C35 H35 122.8
C37 C36 C35 123.1(16)
C37 C36 H36 118.5
C35 C36 H36 118.5
C36 C37 C38 119.7(16)
C36 C37 H37 120.2
C38 C37 H37 120.2
C37 C38 C39 118.9(14)
C37 C38 H38 120.6
C39 C38 H38 120.6
C34 C39 C38 119.0(13)
C34 C39 C40 111.6(12)
C38 C39 C40 129.3(12)
O40 C40 N32 126.0(13)
O40 C40 C39 129.9(13)
N32 C40 C39 104.0(12)
C323 C321 C322 109.6(12)
C323 C321 C32 112.1(11)
C322 C321 C32 111.7(11)
C323 C321 H321 107.7
C322 C321 H321 107.7
C32 C321 H321 107.7
C321 C322 H32A 109.5
C321 C322 H32B 109.5
H32A C322 H32B 109.5
C321 C322 H32C 109.5
H32A C322 H32C 109.5
H32B C322 H32C 109.5
C321 C323 H32D 109.5
C321 C323 H32E 109.5
H32D C323 H32E 109.5
C321 C323 H32F 109.5
H32D C323 H32F 109.5
H32E C323 H32F 109.5
C41 O41 Rh1 119.1(7)
C41 O42 Rh2 117.7(7)
C50 N42 C43 113.3(10)
C50 N42 C42 120.9(10)
C43 N42 C42 125.2(10)
O41 C41 O42 126.5(10)
O41 C41 C42 115.1(10)
O42 C41 C42 118.4(10)
N42 C42 C421 113.1(9)
N42 C42 C41 107.2(9)
C421 C42 C41 114.1(10)
N42 C42 H42 107.4
C421 C42 H42 107.4
C41 C42 H42 107.4
O43 C43 N42 125.3(11)
O43 C43 C44 129.6(11)
N42 C43 C44 104.9(9)
C49 C44 C45 122.8(11)
C49 C44 C43 108.3(10)
C45 C44 C43 128.8(11)
C44 C45 C46 115.3(13)
C44 C45 H45 122.4
C46 C45 H45 122.4
C47 C46 C45 123.1(14)
C47 C46 H46 118.4
C45 C46 H46 118.4
C46 C47 C48 121.6(13)
C46 C47 H47 119.2
C48 C47 H47 119.2
C49 C48 C47 116.6(13)
C49 C48 H48 121.7
C47 C48 H48 121.7
C44 C49 C48 120.4(12)
C44 C49 C50 108.7(10)
C48 C49 C50 130.7(12)
O50 C50 N42 127.1(13)
O50 C50 C49 128.1(12)
N42 C50 C49 104.7(11)
C42 C421 C422 110.4(10)
C42 C421 C423 110.3(11)
C422 C421 C423 110.4(10)
C42 C421 H421 108.6
C422 C421 H421 108.6
C423 C421 H421 108.6
C421 C422 H42A 109.5
C421 C422 H42B 109.5
H42A C422 H42B 109.5
C421 C422 H42C 109.5
H42A C422 H42C 109.5
H42B C422 H42C 109.5
C421 C423 H42D 109.5
C421 C423 H42E 109.5
H42D C423 H42E 109.5
C421 C423 H42F 109.5
H42D C423 H42F 109.5
H42E C423 H42F 109.5
O82 Rh3 O52 89.6(3)
O82 Rh3 O72 176.4(3)
O52 Rh3 O72 91.0(3)
O82 Rh3 O62 90.9(3)
O52 Rh3 O62 176.8(3)
O72 Rh3 O62 88.2(3)
O82 Rh3 O101 89.7(3)
O52 Rh3 O101 86.6(3)
O72 Rh3 O101 94.0(3)
O62 Rh3 O101 96.6(3)
O82 Rh3 Rh4 88.3(2)
O52 Rh3 Rh4 88.7(2)
O72 Rh3 Rh4 88.1(2)
O62 Rh3 Rh4 88.1(2)
O101 Rh3 Rh4 174.9(2)
O51 Rh4 O61 175.5(3)
O51 Rh4 O81 92.7(3)
O61 Rh4 O81 89.8(3)
O51 Rh4 O71 88.2(3)
O61 Rh4 O71 89.0(3)
O81 Rh4 O71 175.9(3)
O51 Rh4 O103 92.5(3)
O61 Rh4 O103 91.0(3)
O81 Rh4 O103 94.6(3)
O71 Rh4 O103 89.4(3)
O51 Rh4 Rh3 87.9(2)
O61 Rh4 Rh3 88.5(2)
O81 Rh4 Rh3 87.8(2)
O71 Rh4 Rh3 88.2(2)
O103 Rh4 Rh3 177.61(18)
C51 O51 Rh4 119.2(7)
C51 O52 Rh3 117.2(7)
C60 N52 C53 112.4(9)
C60 N52 C52 125.2(9)
C53 N52 C52 122.0(10)
O51 C51 O52 126.6(11)
O51 C51 C52 116.4(10)
O52 C51 C52 117.0(10)
N52 C52 C521 113.5(9)
N52 C52 C51 108.1(9)
C521 C52 C51 114.0(9)
N52 C52 H52 106.9
C521 C52 H52 106.9
C51 C52 H52 106.9
O53 C53 N52 124.8(11)
O53 C53 C54 129.1(11)
N52 C53 C54 106.0(11)
C55 C54 C59 117.4(13)
C55 C54 C53 133.8(13)
C59 C54 C53 108.8(11)
C56 C55 C54 120.5(14)
C56 C55 H55 119.7
C54 C55 H55 119.7
C55 C56 C57 120.9(13)
C55 C56 H56 119.6
C57 C56 H56 119.6
C58 C57 C56 120.3(13)
C58 C57 H57 119.8
C56 C57 H57 119.8
C57 C58 C59 118.2(13)
C57 C58 H58 120.9
C59 C58 H58 120.9
C58 C59 C54 122.7(12)
C58 C59 C60 129.9(13)
C54 C59 C60 107.3(11)
O60 C60 N52 126.6(10)
O60 C60 C59 127.7(12)
N52 C60 C59 105.5(10)
C522 C521 C52 109.3(10)
C522 C521 C523 110.3(12)
C52 C521 C523 110.7(10)
C522 C521 H521 108.8
C52 C521 H521 108.8
C523 C521 H521 108.8
C521 C522 H52A 109.5
C521 C522 H52B 109.5
H52A C522 H52B 109.5
C521 C522 H52C 109.5
H52A C522 H52C 109.5
H52B C522 H52C 109.5
C521 C523 H52D 109.5
C521 C523 H52E 109.5
H52D C523 H52E 109.5
C521 C523 H52F 109.5
H52D C523 H52F 109.5
H52E C523 H52F 109.5
C61 O61 Rh4 118.4(8)
C61 O62 Rh3 117.2(7)
C70 N62 C63 112.7(10)
C70 N62 C62 122.2(10)
C63 N62 C62 123.9(10)
O61 C61 O62 127.7(11)
O61 C61 C62 116.0(11)
O62 C61 C62 116.2(10)
N62 C62 C621 114.5(10)
N62 C62 C61 106.0(9)
C621 C62 C61 116.6(11)
N62 C62 H62 106.4
C621 C62 H62 106.4
C61 C62 H62 106.4
O63 C63 N62 125.6(12)
O63 C63 C64 127.9(11)
N62 C63 C64 106.5(10)
C65 C64 C69 120.9(12)
C65 C64 C63 132.0(12)
C69 C64 C63 106.9(10)
C64 C65 C66 119.2(14)
C64 C65 H65 120.4
C66 C65 H65 120.4
C67 C66 C65 118.1(14)
C67 C66 H66 121.0
C65 C66 H66 121.0
C68 C67 C66 123.3(14)
C68 C67 H67 118.3
C66 C67 H67 118.3
C67 C68 C69 117.2(14)
C67 C68 H68 121.4
C69 C68 H68 121.4
C68 C69 C64 121.2(12)
C68 C69 C70 129.9(12)
C64 C69 C70 108.8(10)
O70 C70 N62 126.2(13)
O70 C70 C69 128.7(12)
N62 C70 C69 105.0(10)
C62 C621 C623 112.8(11)
C62 C621 C622 109.4(10)
C623 C621 C622 107.7(11)
C62 C621 H621 108.9
C623 C621 H621 108.9
C622 C621 H621 108.9
C621 C622 H62A 109.5
C621 C622 H62B 109.5
H62A C622 H62B 109.5
C621 C622 H62C 109.5
H62A C622 H62C 109.5
H62B C622 H62C 109.5
C621 C623 H62D 109.5
C621 C623 H62E 109.5
H62D C623 H62E 109.5
C621 C623 H62F 109.5
H62D C623 H62F 109.5
H62E C623 H62F 109.5
C71 O71 Rh4 117.5(7)
C71 O72 Rh3 118.8(7)
C73 N72 C80 111.8(10)
C73 N72 C72 124.2(10)
C80 N72 C72 122.7(10)
O72 C71 O71 127.2(10)
O72 C71 C72 118.7(11)
O71 C71 C72 113.8(11)
C71 C72 N72 109.3(9)
C71 C72 C721 115.7(11)
N72 C72 C721 113.5(10)
C71 C72 H72 105.8
N72 C72 H72 105.8
C721 C72 H72 105.8
O73 C73 N72 124.1(12)
O73 C73 C74 128.4(12)
N72 C73 C74 107.4(11)
C75 C74 C79 120.4(13)
C75 C74 C73 131.6(14)
C79 C74 C73 107.9(11)
C74 C75 C76 119.3(15)
C74 C75 H75 120.3
C76 C75 H75 120.3
C77 C76 C75 119.7(14)
C77 C76 H76 120.2
C75 C76 H76 120.2
C78 C77 C76 122.0(15)
C78 C77 H77 119.0
C76 C77 H77 119.0
C79 C78 C77 115.0(14)
C79 C78 H78 122.5
C77 C78 H78 122.5
C78 C79 C74 123.5(12)
C78 C79 C80 129.6(12)
C74 C79 C80 106.9(11)
O80 C80 N72 126.8(12)
O80 C80 C79 127.2(12)
N72 C80 C79 105.9(11)
C722 C721 C72 115.2(13)
C722 C721 C723 107.9(13)
C72 C721 C723 113.0(12)
C722 C721 H721 106.8
C72 C721 H721 106.8
C723 C721 H721 106.8
C721 C722 H72A 109.5
C721 C722 H72B 109.5
H72A C722 H72B 109.5
C721 C722 H72C 109.5
H72A C722 H72C 109.5
H72B C722 H72C 109.5
C721 C723 H72D 109.5
C721 C723 H72E 109.5
H72D C723 H72E 109.5
C721 C723 H72F 109.5
H72D C723 H72F 109.5
H72E C723 H72F 109.5
C81 O81 Rh4 119.8(7)
C81 O82 Rh3 119.9(8)
C83 N82 C90 111.8(9)
C83 N82 C82 122.0(9)
C90 N82 C82 126.1(9)
O82 C81 O81 124.1(10)
O82 C81 C82 118.1(11)
O81 C81 C82 117.6(11)
N82 C82 C81 107.3(9)
N82 C82 C821 114.4(9)
C81 C82 C821 114.0(10)
N82 C82 H82 106.9
C81 C82 H82 106.9
C821 C82 H82 106.9
O83 C83 N82 124.7(11)
O83 C83 C84 129.2(11)
N82 C83 C84 106.1(10)
C85 C84 C89 123.0(12)
C85 C84 C83 130.6(12)
C89 C84 C83 106.4(10)
C86 C85 C84 118.3(14)
C86 C85 H85 120.9
C84 C85 H85 120.9
C87 C86 C85 121.1(14)
C87 C86 H86 119.5
C85 C86 H86 119.5
C86 C87 C88 121.8(15)
C86 C87 H87 119.1
C88 C87 H87 119.1
C89 C88 C87 117.3(14)
C89 C88 H88 121.4
C87 C88 H88 121.4
C84 C89 C88 118.5(12)
C84 C89 C90 111.1(11)
C88 C89 C90 130.0(13)
O90 C90 N82 122.8(11)
O90 C90 C89 132.6(12)
N82 C90 C89 104.6(10)
C822 C821 C823 110.3(11)
C822 C821 C82 111.7(11)
C823 C821 C82 110.0(10)
C822 C821 H821 108.3
C823 C821 H821 108.3
C82 C821 H821 108.3
C821 C822 H82A 109.5
C821 C822 H82B 109.5
H82A C822 H82B 109.5
C821 C822 H82C 109.5
H82A C822 H82C 109.5
H82B C822 H82C 109.5
C821 C823 H82D 109.5
C821 C823 H82E 109.5
H82D C823 H82E 109.5
C821 C823 H82F 109.5
H82D C823 H82F 109.5
H82E C823 H82F 109.5
C91 O91 Rh1 129.5(5)
C91 O92 C93 117.7(6)
O91 C91 O92 122.3(5)
O91 C91 C92 125.1(7)
O92 C91 C92 112.5(5)
C91 C92 H92A 109.5
C91 C92 H92B 109.5
H92A C92 H92B 109.5
C91 C92 H92C 109.5
H92A C92 H92C 109.5
H92B C92 H92C 109.5
O92 C93 C94 106.7(9)
O92 C93 H93A 110.4
C94 C93 H93A 110.4
O92 C93 H93B 110.4
C94 C93 H93B 110.4
H93A C93 H93B 108.6
C93 C94 H94A 109.5
C93 C94 H94B 109.5
H94A C94 H94B 109.5
C93 C94 H94C 109.5
H94A C94 H94C 109.5
H94B C94 H94C 109.5
C95 O93 Rh2 127.7(8)
C95 O94 C97 117.3(13)
O93 C95 O94 121.9(11)
O93 C95 C96 128.3(11)
O94 C95 C96 109.2(10)
C95 C96 H96A 109.5
C95 C96 H96B 109.5
H96A C96 H96B 109.5
C95 C96 H96C 109.5
H96A C96 H96C 109.5
H96B C96 H96C 109.5
O94 C97 C98 99.2(14)
O94 C97 H97A 111.9
C98 C97 H97A 111.9
O94 C97 H97B 111.9
C98 C97 H97B 111.9
H97A C97 H97B 109.6
C97 C98 H98A 109.5
C97 C98 H98B 109.5
H98A C98 H98B 109.5
C97 C98 H98C 109.5
H98A C98 H98C 109.5
H98B C98 H98C 109.5
C101 O101 Rh3 126.0(9)
C101 O102 C103 113.3(15)
O101 C101 O102 119.2(12)
O101 C101 C102 127.4(13)
O102 C101 C102 113.4(12)
C101 C102 H10A 109.5
C101 C102 H10B 109.5
H10A C102 H10B 109.5
C101 C102 H10C 109.5
H10A C102 H10C 109.5
H10B C102 H10C 109.5
C104 C103 O102 101.9(16)
C104 C103 H10D 111.4
O102 C103 H10D 111.4
C104 C103 H10E 111.4
O102 C103 H10E 111.4
H10D C103 H10E 109.3
C103 C104 H10F 109.5
C103 C104 H10G 109.5
H10F C104 H10G 109.5
C103 C104 H10H 109.5
H10F C104 H10H 109.5
H10G C104 H10H 109.5
C105 O103 Rh4 129.4(7)
C105 O104 C107 117.6(11)
O103 C105 O104 122.7(10)
O103 C105 C106 127.3(10)
O104 C105 C106 109.9(9)
C105 C106 H10I 109.5
C105 C106 H10J 109.5
H10I C106 H10J 109.5
C105 C106 H10K 109.5
H10I C106 H10K 109.5
H10J C106 H10K 109.5
C108 C107 O104 107.5(15)
C108 C107 H10L 110.2
O104 C107 H10L 110.2
C108 C107 H10M 110.2
O104 C107 H10M 110.2
H10L C107 H10M 108.5
C107 C108 H10N 109.5
C107 C108 H10O 109.5
H10N C108 H10O 109.5
C107 C108 H10P 109.5
H10N C108 H10P 109.5
H10O C108 H10P 109.5

loop_
_geom_bond_atom_site_label_1
_geom_bond_atom_site_label_2
_geom_bond_distance
Rh1 O21 2.014(7)
Rh1 O31 2.029(7)
Rh1 O11 2.036(7)
Rh1 O41 2.036(7)
Rh1 O91 2.317(6)
Rh1 Rh2 2.3827(11)
Rh2 O22 2.014(8)
Rh2 O32 2.027(7)
Rh2 O42 2.029(7)
Rh2 O12 2.047(7)
Rh2 O93 2.280(8)
O11 C11 1.253(13)
O12 C11 1.296(14)
O13 C13 1.232(14)
O20 C20 1.205(13)
N12 C13 1.391(15)
N12 C20 1.400(14)
N12 C12 1.448(15)
C11 C12 1.529(16)
C12 C121 1.531(16)
C12 H12 1.0000
C13 C14 1.492(17)
C14 C15 1.350(17)
C14 C19 1.399(16)
C15 C16 1.432(19)
C15 H15 0.9500
C16 C17 1.36(2)
C16 H16 0.9500
C17 C18 1.41(2)
C17 H17 0.9500
C18 C19 1.379(17)
C18 H18 0.9500
C19 C20 1.458(18)
C121 C122 1.481(18)
C121 C123 1.527(17)
C121 H121 1.0000
C122 H12A 0.9800
C122 H12B 0.9800
C122 H12C 0.9800
C123 H12D 0.9800
C123 H12E 0.9800
C123 H12F 0.9800
O21 C21 1.331(14)
O22 C21 1.217(14)
O23 C23 1.226(14)
O30 C30 1.222(14)
N22 C23 1.373(15)
N22 C30 1.389(14)
N22 C22 1.482(15)
C21 C22 1.516(15)
C22 C221 1.516(17)
C22 H22 1.0000
C23 C24 1.511(17)
C24 C25 1.358(17)
C24 C29 1.389(17)
C25 C26 1.379(19)
C25 H25 0.9500
C26 C27 1.372(19)
C26 H26 0.9500
C27 C28 1.364(19)
C27 H27 0.9500
C28 C29 1.372(16)
C28 H28 0.9500
C29 C30 1.489(17)
C221 C222 1.525(19)
C221 C223 1.561(16)
C221 H221 1.0000
C222 H22A 0.9800
C222 H22B 0.9800
C222 H22C 0.9800
C223 H22D 0.9800
C223 H22E 0.9800
C223 H22F 0.9800
O31 C31 1.272(13)
O32 C31 1.231(14)
O33 C33 1.212(14)
O40 C40 1.192(15)
N32 C33 1.393(16)
N32 C40 1.393(16)
N32 C32 1.434(15)
C31 C32 1.523(16)
C32 C321 1.548(16)
C32 H32 1.0000
C33 C34 1.523(18)
C34 C35 1.352(19)
C34 C39 1.371(16)
C35 C36 1.45(2)
C35 H35 0.9500
C36 C37 1.34(2)
C36 H36 0.9500
C37 C38 1.40(2)
C37 H37 0.9500
C38 C39 1.402(19)
C38 H38 0.9500
C39 C40 1.497(19)
C321 C323 1.525(18)
C321 C322 1.525(19)
C321 H321 1.0000
C322 H32A 0.9800
C322 H32B 0.9800
C322 H32C 0.9800
C323 H32D 0.9800
C323 H32E 0.9800
C323 H32F 0.9800
O41 C41 1.249(12)
O42 C41 1.269(13)
O43 C43 1.196(13)
O50 C50 1.203(14)
N42 C50 1.383(15)
N42 C43 1.399(14)
N42 C42 1.495(14)
C41 C42 1.542(15)
C42 C421 1.507(16)
C42 H42 1.0000
C43 C44 1.481(16)
C44 C49 1.381(15)
C44 C45 1.386(17)
C45 C46 1.388(19)
C45 H45 0.9500
C46 C47 1.34(2)
C46 H46 0.9500
C47 C48 1.40(2)
C47 H47 0.9500
C48 C49 1.388(17)
C48 H48 0.9500
C49 C50 1.489(17)
C421 C422 1.525(16)
C421 C423 1.549(17)
C421 H421 1.0000
C422 H42A 0.9800
C422 H42B 0.9800
C422 H42C 0.9800
C423 H42D 0.9800
C423 H42E 0.9800
C423 H42F 0.9800
Rh3 O82 2.021(7)
Rh3 O52 2.032(8)
Rh3 O72 2.048(7)
Rh3 O62 2.055(7)
Rh3 O101 2.296(9)
Rh3 Rh4 2.3820(11)
Rh4 O51 2.019(7)
Rh4 O61 2.032(8)
Rh4 O81 2.035(7)
Rh4 O71 2.061(7)
Rh4 O103 2.315(7)
O51 C51 1.258(13)
O52 C51 1.279(13)
O53 C53 1.202(14)
O60 C60 1.206(13)
N52 C60 1.389(15)
N52 C53 1.411(14)
N52 C52 1.451(13)
C51 C52 1.548(16)
C52 C521 1.538(16)
C52 H52 1.0000
C53 C54 1.470(17)
C54 C55 1.383(17)
C54 C59 1.401(17)
C55 C56 1.356(19)
C55 H55 0.9500
C56 C57 1.40(2)
C56 H56 0.9500
C57 C58 1.356(18)
C57 H57 0.9500
C58 C59 1.380(16)
C58 H58 0.9500
C59 C60 1.513(16)
C521 C522 1.518(16)
C521 C523 1.550(17)
C521 H521 1.0000
C522 H52A 0.9800
C522 H52B 0.9800
C522 H52C 0.9800
C523 H52D 0.9800
C523 H52E 0.9800
C523 H52F 0.9800
O61 C61 1.251(13)
O62 C61 1.267(13)
O63 C63 1.189(13)
O70 C70 1.190(14)
N62 C70 1.396(14)
N62 C63 1.400(15)
N62 C62 1.450(14)
C61 C62 1.539(16)
C62 C621 1.509(16)
C62 H62 1.0000
C63 C64 1.498(17)
C64 C65 1.365(17)
C64 C69 1.406(16)
C65 C66 1.411(19)
C65 H65 0.9500
C66 C67 1.41(2)
C66 H66 0.9500
C67 C68 1.368(19)
C67 H67 0.9500
C68 C69 1.387(17)
C68 H68 0.9500
C69 C70 1.507(18)
C621 C623 1.522(16)
C621 C622 1.557(17)
C621 H621 1.0000
C622 H62A 0.9800
C622 H62B 0.9800
C622 H62C 0.9800
C623 H62D 0.9800
C623 H62E 0.9800
C623 H62F 0.9800
O71 C71 1.268(13)
O72 C71 1.245(13)
O73 C73 1.220(14)
O80 C80 1.199(14)
N72 C73 1.377(16)
N72 C80 1.397(15)
N72 C72 1.491(15)
C71 C72 1.488(15)
C72 C721 1.510(17)
C72 H72 1.0000
C73 C74 1.479(17)
C74 C75 1.309(17)
C74 C79 1.403(18)
C75 C76 1.409(19)
C75 H75 0.9500
C76 C77 1.40(2)
C76 H76 0.9500
C77 C78 1.38(2)
C77 H77 0.9500
C78 C79 1.380(17)
C78 H78 0.9500
C79 C80 1.510(18)
C721 C722 1.49(2)
C721 C723 1.548(18)
C721 H721 1.0000
C722 H72A 0.9800
C722 H72B 0.9800
C722 H72C 0.9800
C723 H72D 0.9800
C723 H72E 0.9800
C723 H72F 0.9800
O81 C81 1.270(14)
O82 C81 1.269(14)
O83 C83 1.217(14)
O90 C90 1.222(13)
N82 C83 1.394(14)
N82 C90 1.403(15)
N82 C82 1.460(13)
C81 C82 1.530(15)
C82 C821 1.542(16)
C82 H82 1.0000
C83 C84 1.483(16)
C84 C85 1.369(17)
C84 C89 1.373(17)
C85 C86 1.36(2)
C85 H85 0.9500
C86 C87 1.34(2)
C86 H86 0.9500
C87 C88 1.41(2)
C87 H87 0.9500
C88 C89 1.397(17)
C88 H88 0.9500
C89 C90 1.452(17)
C821 C822 1.510(17)
C821 C823 1.537(17)
C821 H821 1.0000
C822 H82A 0.9800
C822 H82B 0.9800
C822 H82C 0.9800
C823 H82D 0.9800
C823 H82E 0.9800
C823 H82F 0.9800
O91 C91 1.22000(16)
O92 C91 1.32000(15)
O92 C93 1.46500(17)
C91 C92 1.49500(17)
C92 H92A 0.9800
C92 H92B 0.9800
C92 H92C 0.9800
C93 C94 1.49000(15)
C93 H93A 0.9900
C93 H93B 0.9900
C94 H94A 0.9800
C94 H94B 0.9800
C94 H94C 0.9800
O93 C95 1.201(10)
O94 C95 1.329(11)
O94 C97 1.444(14)
C95 C96 1.469(12)
C96 H96A 0.9800
C96 H96B 0.9800
C96 H96C 0.9800
C97 C98 1.447(15)
C97 H97A 0.9900
C97 H97B 0.9900
C98 H98A 0.9800
C98 H98B 0.9800
C98 H98C 0.9800
O101 C101 1.207(12)
O102 C101 1.364(13)
O102 C103 1.493(15)
C101 C102 1.457(13)
C102 H10A 0.9800
C102 H10B 0.9800
C102 H10C 0.9800
C103 C104 1.437(16)
C103 H10D 0.9900
C103 H10E 0.9900
C104 H10F 0.9800
C104 H10G 0.9800
C104 H10H 0.9800
O103 C105 1.196(10)
O104 C105 1.335(11)
O104 C107 1.437(13)
C105 C106 1.472(11)
C106 H10I 0.9800
C106 H10J 0.9800
C106 H10K 0.9800
C107 C108 1.429(15)
C107 H10L 0.9900
C107 H10M 0.9900
C108 H10N 0.9800
C108 H10O 0.9800
C108 H10P 0.9800

loop_
_geom_torsion_atom_site_label_1
_geom_torsion_atom_site_label_2
_geom_torsion_atom_site_label_3
_geom_torsion_atom_site_label_4
_geom_torsion
O21 Rh1 Rh2 O22 0.0(3)
O31 Rh1 Rh2 O22 -89.2(3)
O11 Rh1 Rh2 O22 -179.6(3)
O41 Rh1 Rh2 O22 89.7(3)
O21 Rh1 Rh2 O32 87.3(3)
O31 Rh1 Rh2 O32 -1.9(3)
O11 Rh1 Rh2 O32 -92.3(3)
O41 Rh1 Rh2 O32 177.0(3)
O21 Rh1 Rh2 O42 -92.7(3)
O31 Rh1 Rh2 O42 178.1(3)
O11 Rh1 Rh2 O42 87.7(3)
O41 Rh1 Rh2 O42 -3.1(3)
O21 Rh1 Rh2 O12 177.8(3)
O31 Rh1 Rh2 O12 88.6(3)
O11 Rh1 Rh2 O12 -1.8(3)
O41 Rh1 Rh2 O12 -92.6(3)
O31 Rh1 O11 C11 -83.5(8)
O41 Rh1 O11 C11 92.2(8)
O91 Rh1 O11 C11 -174.9(8)
Rh2 Rh1 O11 C11 4.7(8)
O32 Rh2 O12 C11 86.9(8)
O42 Rh2 O12 C11 -89.1(8)
O93 Rh2 O12 C11 -175.7(8)
Rh1 Rh2 O12 C11 -0.4(8)
Rh1 O11 C11 O12 -6.8(16)
Rh1 O11 C11 C12 172.3(8)
Rh2 O12 C11 O11 4.5(16)
Rh2 O12 C11 C12 -174.6(7)
C13 N12 C12 C11 61.0(13)
C20 N12 C12 C11 -123.0(11)
C13 N12 C12 C121 -69.4(14)
C20 N12 C12 C121 106.6(13)
O11 C11 C12 N12 37.6(14)
O12 C11 C12 N12 -143.2(10)
O11 C11 C12 C121 167.2(10)
O12 C11 C12 C121 -13.5(16)
C20 N12 C13 O13 177.2(11)
C12 N12 C13 O13 -6.3(18)
C20 N12 C13 C14 0.2(12)
C12 N12 C13 C14 176.6(10)
N12 C13 C14 C15 175.7(12)
O13 C13 C14 C19 -175.9(12)
N12 C13 C14 C19 0.9(13)
C13 C14 C15 C16 -177.2(13)
C17 C18 C19 C14 -1.8(18)
C17 C18 C19 C20 175.7(12)
C15 C14 C19 C18 1.3(19)
C13 C14 C19 C18 176.4(10)
C15 C14 C19 C20 -176.6(12)
C13 C14 C19 C20 -1.5(13)
C13 N12 C20 O20 179.2(11)
C12 N12 C20 O20 2.8(18)
C13 N12 C20 C19 -1.1(12)
C12 N12 C20 C19 -177.5(10)
C14 C19 C20 O20 -178.6(12)
C18 C19 C20 N12 -175.9(12)
C14 C19 C20 N12 1.7(13)
N12 C12 C121 C122 -158.0(11)
C11 C12 C121 C122 75.1(14)
N12 C12 C121 C123 -37.0(16)
C11 C12 C121 C123 -163.9(12)
O31 Rh1 O21 C21 87.2(8)
O41 Rh1 O21 C21 -88.6(8)
O91 Rh1 O21 C21 178.6(8)
Rh2 Rh1 O21 C21 -1.0(7)
O32 Rh2 O22 C21 -86.3(8)
O42 Rh2 O22 C21 89.7(9)
O93 Rh2 O22 C21 176.5(8)
Rh1 Rh2 O22 C21 1.2(8)
Rh2 O22 C21 O21 -2.5(16)
Rh2 O22 C21 C22 178.3(8)
Rh1 O21 C21 O22 2.4(15)
Rh1 O21 C21 C22 -178.3(7)
C23 N22 C22 C21 -124.4(11)
C30 N22 C22 C21 40.4(14)
C23 N22 C22 C221 107.1(13)
C30 N22 C22 C221 -88.2(13)
O22 C21 C22 N22 -140.8(11)
O21 C21 C22 N22 39.9(13)
O22 C21 C22 C221 -11.1(17)
O21 C21 C22 C221 169.6(10)
C30 N22 C23 O23 -178.1(11)
C22 N22 C23 O23 -11.7(18)
C30 N22 C23 C24 0.4(13)
C22 N22 C23 C24 166.8(10)
O23 C23 C24 C25 -4(2)
N22 C23 C24 C25 177.6(13)
O23 C23 C24 C29 179.0(12)
N22 C23 C24 C29 0.6(13)
C23 C24 C25 C26 179.6(13)
C27 C28 C29 C24 -2.0(19)
C27 C28 C29 C30 178.4(13)
C23 C24 C29 C28 179.0(11)
C25 C24 C29 C30 -178.5(11)
C23 C24 C29 C30 -1.3(13)
C23 N22 C30 O30 178.8(11)
C22 N22 C30 O30 12.5(18)
C23 N22 C30 C29 -1.2(13)
C22 N22 C30 C29 -167.5(10)
C24 C29 C30 O30 -178.5(12)
C28 C29 C30 N22 -178.8(13)
C24 C29 C30 N22 1.5(13)
N22 C22 C221 C222 56.1(15)
C21 C22 C221 C222 -70.5(15)
N22 C22 C221 C223 -68.1(14)
C21 C22 C221 C223 165.4(12)
O21 Rh1 O31 C31 -86.6(8)
O11 Rh1 O31 C31 90.0(8)
O91 Rh1 O31 C31 -175.7(8)
Rh2 Rh1 O31 C31 2.2(7)
O22 Rh2 O32 C31 90.5(8)
O12 Rh2 O32 C31 -86.7(8)
O93 Rh2 O32 C31 -174.1(8)
Rh1 Rh2 O32 C31 2.4(8)
Rh2 O32 C31 O31 -1.4(15)
Rh2 O32 C31 C32 175.5(8)
Rh1 O31 C31 O32 -1.0(15)
Rh1 O31 C31 C32 -178.0(7)
C33 N32 C32 C31 -118.6(12)
C40 N32 C32 C31 46.3(15)
C33 N32 C32 C321 111.1(13)
C40 N32 C32 C321 -84.1(13)
O32 C31 C32 N32 -130.8(11)
O31 C31 C32 N32 46.4(13)
O32 C31 C32 C321 -0.4(16)
O31 C31 C32 C321 176.8(10)
C40 N32 C33 O33 -177.4(12)
C40 N32 C33 C34 2.8(14)
C32 N32 C33 C34 168.8(11)
N32 C33 C34 C35 -177.9(14)
O33 C33 C34 C39 176.5(14)
N32 C33 C34 C39 -3.7(14)
C33 C34 C35 C36 174.6(14)
C33 C34 C39 C38 -174.8(12)
C35 C34 C39 C40 177.9(13)
C33 C34 C39 C40 3.3(15)
C37 C38 C39 C40 -176.3(14)
C33 N32 C40 O40 177.6(13)
C33 N32 C40 C39 -0.8(13)
C32 N32 C40 C39 -167.4(11)
C34 C39 C40 O40 180.0(14)
C34 C39 C40 N32 -1.7(15)
C38 C39 C40 N32 176.1(14)
N32 C32 C321 C323 -41.1(15)
C31 C32 C321 C323 -169.0(12)
N32 C32 C321 C322 -164.6(10)
C31 C32 C321 C322 67.5(14)
O21 Rh1 O41 C41 88.8(7)
O11 Rh1 O41 C41 -87.7(7)
O91 Rh1 O41 C41 177.8(7)
Rh2 Rh1 O41 C41 0.0(7)
O22 Rh2 O42 C41 -80.9(8)
O12 Rh2 O42 C41 96.1(8)
O93 Rh2 O42 C41 -176.5(8)
Rh1 Rh2 O42 C41 7.1(8)
Rh1 O41 C41 O42 6.0(14)
Rh1 O41 C41 C42 -175.9(6)
Rh2 O42 C41 O41 -9.6(15)
Rh2 O42 C41 C42 172.4(7)
C50 N42 C42 C421 97.6(13)
C43 N42 C42 C421 -73.1(14)
C50 N42 C42 C41 -135.8(10)
C43 N42 C42 C41 53.6(14)
O41 C41 C42 N42 69.7(11)
O42 C41 C42 N42 -112.1(11)
O41 C41 C42 C421 -164.3(9)
O42 C41 C42 C421 13.9(14)
C50 N42 C43 O43 175.7(12)
C42 N42 C43 O43 -13.0(18)
C50 N42 C43 C44 0.3(13)
C42 N42 C43 C44 171.6(10)
O43 C43 C44 C49 -174.7(12)
N42 C43 C44 C49 0.4(13)
N42 C43 C44 C45 -178.4(13)
C43 C44 C45 C46 177.4(13)
C45 C44 C49 C48 2.3(19)
C43 C44 C49 C48 -176.6(11)
C45 C44 C49 C50 178.0(12)
C43 C44 C49 C50 -1.0(13)
C47 C48 C49 C44 -3.2(18)
C47 C48 C49 C50 -177.8(13)
C43 N42 C50 O50 -179.9(12)
C42 N42 C50 O50 8.4(18)
C43 N42 C50 C49 -0.9(13)
C42 N42 C50 C49 -172.6(9)
C44 C49 C50 O50 -179.9(12)
C44 C49 C50 N42 1.1(13)
C48 C49 C50 N42 176.2(12)
N42 C42 C421 C422 -172.1(10)
C41 C42 C421 C422 65.0(13)
N42 C42 C421 C423 -49.9(13)
C41 C42 C421 C423 -172.8(10)
O82 Rh3 Rh4 O51 -92.7(3)
O52 Rh3 Rh4 O51 -3.0(3)
O72 Rh3 Rh4 O51 88.0(3)
O62 Rh3 Rh4 O51 176.3(3)
O82 Rh3 Rh4 O61 90.0(3)
O52 Rh3 Rh4 O61 179.6(3)
O72 Rh3 Rh4 O61 -89.3(3)
O62 Rh3 Rh4 O61 -1.0(3)
O82 Rh3 Rh4 O81 0.1(3)
O52 Rh3 Rh4 O81 89.8(3)
O72 Rh3 Rh4 O81 -179.2(3)
O62 Rh3 Rh4 O81 -90.9(3)
O82 Rh3 Rh4 O71 179.0(3)
O52 Rh3 Rh4 O71 -91.3(3)
O72 Rh3 Rh4 O71 -0.2(3)
O62 Rh3 Rh4 O71 88.1(3)
O81 Rh4 O51 C51 -86.7(8)
O71 Rh4 O51 C51 89.3(8)
O103 Rh4 O51 C51 178.6(8)
Rh3 Rh4 O51 C51 1.0(7)
O82 Rh3 O52 C51 94.3(8)
O72 Rh3 O52 C51 -82.1(8)
O101 Rh3 O52 C51 -176.0(8)
Rh4 Rh3 O52 C51 6.0(8)
Rh4 O51 C51 O52 3.9(15)
Rh4 O51 C51 C52 -174.2(7)
Rh3 O52 C51 O51 -7.4(15)
Rh3 O52 C51 C52 170.6(7)
C60 N52 C52 C521 -72.2(14)
C53 N52 C52 C521 99.4(12)
C60 N52 C52 C51 55.3(13)
C53 N52 C52 C51 -133.1(10)
O51 C51 C52 N52 65.5(12)
O52 C51 C52 N52 -112.7(11)
O51 C51 C52 C521 -167.2(10)
O52 C51 C52 C521 14.5(15)
C60 N52 C53 O53 178.9(11)
C52 N52 C53 O53 6.3(17)
C60 N52 C53 C54 0.8(13)
C52 N52 C53 C54 -171.8(9)
O53 C53 C54 C55 0(2)
N52 C53 C54 C55 178.3(13)
O53 C53 C54 C59 -179.9(12)
N52 C53 C54 C59 -2.0(13)
C59 C54 C55 C56 0.4(19)
C53 C54 C55 C56 -179.9(13)
C57 C58 C59 C60 177.0(12)
C53 C54 C59 C58 -179.7(12)
C55 C54 C59 C60 -177.9(11)
C53 C54 C59 C60 2.4(13)
C53 N52 C60 O60 176.0(11)
C52 N52 C60 O60 -11.6(18)
C53 N52 C60 C59 0.6(12)
C52 N52 C60 C59 172.9(10)
C54 C59 C60 O60 -177.2(12)
C58 C59 C60 N52 -179.6(13)
C54 C59 C60 N52 -1.8(12)
N52 C52 C521 C522 -168.5(11)
C51 C52 C521 C522 67.2(14)
N52 C52 C521 C523 -46.8(14)
C51 C52 C521 C523 -171.2(10)
O81 Rh4 O61 C61 88.6(8)
O71 Rh4 O61 C61 -87.5(8)
O103 Rh4 O61 C61 -176.9(8)
Rh3 Rh4 O61 C61 0.8(8)
O82 Rh3 O62 C61 -86.7(8)
O72 Rh3 O62 C61 89.7(8)
O101 Rh3 O62 C61 -176.5(7)
Rh4 Rh3 O62 C61 1.5(7)
Rh4 O61 C61 O62 0.3(15)
Rh4 O61 C61 C62 179.5(7)
Rh3 O62 C61 O61 -1.5(15)
Rh3 O62 C61 C62 179.3(7)
C70 N62 C62 C621 -82.8(13)
C63 N62 C62 C621 110.9(13)
C70 N62 C62 C61 47.2(15)
C63 N62 C62 C61 -119.2(11)
O61 C61 C62 N62 48.0(13)
O62 C61 C62 N62 -132.7(10)
O61 C61 C62 C621 176.7(10)
O62 C61 C62 C621 -4.0(15)
C70 N62 C63 O63 -179.7(12)
C62 N62 C63 O63 -12.2(19)
C70 N62 C63 C64 1.3(13)
C62 N62 C63 C64 168.8(10)
N62 C63 C64 C65 -178.2(12)
O63 C63 C64 C69 178.9(13)
N62 C63 C64 C69 -2.1(13)
C69 C64 C65 C66 -3.2(19)
C63 C64 C65 C66 172.4(13)
C67 C68 C69 C64 1.1(19)
C67 C68 C69 C70 -175.6(12)
C65 C64 C69 C68 1.4(18)
C63 C64 C69 C68 -175.2(11)
C65 C64 C69 C70 178.7(11)
C63 C64 C69 C70 2.1(13)
C63 N62 C70 O70 177.0(12)
C62 N62 C70 O70 9.3(19)
C62 N62 C70 C69 -167.8(10)
C64 C69 C70 O70 -178.3(13)
C68 C69 C70 N62 175.7(12)
C64 C69 C70 N62 -1.4(12)
N62 C62 C621 C623 -39.7(15)
C61 C62 C621 C623 -164.2(11)
N62 C62 C621 C622 -159.6(10)
C61 C62 C621 C622 76.0(14)
O51 Rh4 O71 C71 -89.7(8)
O61 Rh4 O71 C71 86.8(8)
O103 Rh4 O71 C71 177.8(8)
Rh3 Rh4 O71 C71 -1.7(8)
O52 Rh3 O72 C71 91.0(8)
O62 Rh3 O72 C71 -85.9(8)
O101 Rh3 O72 C71 177.6(8)
Rh4 Rh3 O72 C71 2.3(8)
Rh3 O72 C71 O71 -4.7(15)
Rh3 O72 C71 C72 -177.9(8)
Rh4 O71 C71 O72 4.4(15)
Rh4 O71 C71 C72 177.9(7)
O72 C71 C72 N72 -137.7(11)
O71 C71 C72 N72 48.3(14)
O72 C71 C72 C721 -8.0(17)
O71 C71 C72 C721 177.9(11)
C73 N72 C72 C71 -128.1(11)
C80 N72 C72 C71 37.7(15)
C73 N72 C72 C721 101.1(14)
C80 N72 C72 C721 -93.1(13)
C80 N72 C73 O73 -176.0(11)
C72 N72 C73 O73 -8.8(18)
C80 N72 C73 C74 1.8(13)
C72 N72 C73 C74 169.0(10)
N72 C73 C74 C75 177.3(14)
O73 C73 C74 C79 177.3(13)
N72 C73 C74 C79 -0.4(14)
C79 C74 C75 C76 -0.9(19)
C73 C74 C75 C76 -178.3(13)
C77 C78 C79 C74 -1.8(19)
C77 C78 C79 C80 178.0(12)
C73 C74 C79 C78 178.8(12)
C75 C74 C79 C80 -179.0(11)
C73 C74 C79 C80 -1.0(13)
C73 N72 C80 O80 178.0(11)
C72 N72 C80 O80 10.6(18)
C73 N72 C80 C79 -2.4(12)
C72 N72 C80 C79 -169.8(10)
C74 C79 C80 O80 -178.3(11)
C78 C79 C80 N72 -177.8(12)
C74 C79 C80 N72 2.1(13)
C71 C72 C721 C722 -75.4(16)
N72 C72 C721 C722 52.2(16)
C71 C72 C721 C723 160.0(13)
N72 C72 C721 C723 -72.4(16)
O51 Rh4 O81 C81 90.1(8)
O61 Rh4 O81 C81 -86.2(8)
O103 Rh4 O81 C81 -177.2(8)
Rh3 Rh4 O81 C81 2.2(8)
O52 Rh3 O82 C81 -91.1(8)
O62 Rh3 O82 C81 85.7(8)
O101 Rh3 O82 C81 -177.7(8)
Rh4 Rh3 O82 C81 -2.4(8)
Rh3 O82 C81 O81 5.0(15)
Rh3 O82 C81 C82 -170.3(7)
Rh4 O81 C81 O82 -4.9(15)
Rh4 O81 C81 C82 170.4(7)
C83 N82 C82 C81 -126.3(11)
C90 N82 C82 C81 59.1(14)
C83 N82 C82 C821 106.2(12)
C90 N82 C82 C821 -68.5(14)
O82 C81 C82 N82 -142.1(10)
O81 C81 C82 N82 42.2(13)
O82 C81 C82 C821 -14.3(14)
O81 C81 C82 C821 170.0(10)
C90 N82 C83 O83 179.7(11)
C82 N82 C83 O83 4.4(17)
C90 N82 C83 C84 -0.8(12)
C82 N82 C83 C84 -176.1(9)
N82 C83 C84 C85 -177.7(13)
O83 C83 C84 C89 -178.0(12)
N82 C83 C84 C89 2.5(13)
C83 C84 C85 C86 178.7(13)
C85 C84 C89 C88 3.7(19)
C83 C84 C89 C88 -176.6(11)
C85 C84 C89 C90 176.8(11)
C83 C84 C89 C90 -3.4(13)
C87 C88 C89 C84 -4.8(19)
C87 C88 C89 C90 -176.5(13)
C83 N82 C90 O90 178.3(11)
C82 N82 C90 O90 -6.6(18)
C83 N82 C90 C89 -1.1(12)
C82 N82 C90 C89 173.9(10)
C84 C89 C90 O90 -176.5(13)
C84 C89 C90 N82 2.9(13)
C88 C89 C90 N82 175.1(13)
N82 C82 C821 C822 -162.0(10)
C81 C82 C821 C822 73.9(13)
N82 C82 C821 C823 -39.2(14)
C81 C82 C821 C823 -163.3(11)
O21 Rh1 O91 C91 -125.2(7)
O31 Rh1 O91 C91 -36.1(7)
O11 Rh1 O91 C91 54.3(7)
O41 Rh1 O91 C91 145.2(7)
Rh2 Rh1 O91 C91 -117(4)
Rh1 O91 C91 O92 166.8(5)
Rh1 O91 C91 C92 -13.0(13)
C93 O92 C91 O91 1.8(11)
C93 O92 C91 C92 -178.4(8)
C91 O92 C93 C94 -81.4(12)
O22 Rh2 O93 C95 126.1(10)
O32 Rh2 O93 C95 38.2(10)
O42 Rh2 O93 C95 -141.5(10)
O12 Rh2 O93 C95 -51.9(10)
Rh1 Rh2 O93 C95 -105(2)
Rh2 O93 C95 O94 151.6(10)
Rh2 O93 C95 C96 -38(2)
C97 O94 C95 C96 -168.4(14)
C95 O94 C97 C98 -92.1(19)
O82 Rh3 O101 C101 -145.4(12)
O52 Rh3 O101 C101 125.0(12)
O72 Rh3 O101 C101 34.2(12)
O62 Rh3 O101 C101 -54.5(12)
Rh3 O101 C101 O102 -151.0(12)
C103 O102 C101 C102 -174.2(16)
C101 O102 C103 C104 -86(2)
O51 Rh4 O103 C105 145.5(10)
O61 Rh4 O103 C105 -37.4(10)
O81 Rh4 O103 C105 52.6(10)
O71 Rh4 O103 C105 -126.4(10)
Rh3 Rh4 O103 C105 -115(4)
Rh4 O103 C105 O104 171.6(8)
Rh4 O103 C105 C106 -12.2(18)
C107 O104 C105 O103 0.6(18)
C107 O104 C105 C106 -176.1(12)
C105 O104 C107 C108 -81.9(19)
